data_7051686
loop_
_publ_author_name
'Tahir, Asif Ali'
'Mazhar, Muhammad'
'Hamid, Mazhar'
'Zeller, Matthias'
'Hunter, Allen D.'

_publ_section_title
;
 Heterobimetallic copper--barium complexes for deposition of composite
 oxide thin films
;
_journal_issue 7
_journal_name_full 'New Journal of Chemistry'
_journal_page_first 1535
_journal_paper_doi 10.1039/b823024b
_journal_volume 33
_journal_year 2009
_chemical_formula_moiety '2(C32 H48 Ba Cu4 F18 N4 O16), C4 H8 O'
_chemical_formula_sum 'C68 H104 Ba2 Cu8 F36 N8 O33'
_chemical_formula_weight 3028.66
_chemical_name_systematic
;
?
;
_space_group_IT_number 15
_symmetry_cell_setting monoclinic
_symmetry_space_group_name_Hall '-C 2yc'
_symmetry_space_group_name_H-M 'C 1 2/c 1'
_atom_sites_solution_hydrogens geom
_atom_sites_solution_primary direct
_atom_sites_solution_secondary difmap
_audit_creation_method SHELXL-97
_cell_angle_alpha 90.00
_cell_angle_beta 112.4390(10)
_cell_angle_gamma 90.00
_cell_formula_units_Z 4
_cell_length_a 23.9288(14)
_cell_length_b 19.8564(12)
_cell_length_c 25.5925(15)
_cell_measurement_reflns_used 7598
_cell_measurement_temperature 100(2)
_cell_measurement_theta_max 30.53
_cell_measurement_theta_min 2.46
_cell_volume 11239.3(12)
_computing_cell_refinement 'SAINT+ 6.45 (Bruker, 2003)'
_computing_data_collection 'SMART 5.630 (Bruker, 1997-2002)'
_computing_data_reduction 'SAINT+ 6.45'
_computing_molecular_graphics 'SHELXTL 6.14'
_computing_publication_material 'SHELXTL 6.14'
_computing_structure_refinement 'SHELXTL 6.14'
_computing_structure_solution 'SHELXTL 6.14 (Bruker, 2000-2003)'
_diffrn_ambient_temperature 100(2)
_diffrn_measured_fraction_theta_full 0.994
_diffrn_measured_fraction_theta_max 0.994
_diffrn_measurement_device_type 'Bruker AXS SMART APEX CCD diffractometer'
_diffrn_measurement_method '\w scans'
_diffrn_radiation_monochromator graphite
_diffrn_radiation_source 'fine-focus sealed tube'
_diffrn_radiation_type MoK\a
_diffrn_radiation_wavelength 0.71073
_diffrn_reflns_av_R_equivalents 0.0260
_diffrn_reflns_av_sigmaI/netI 0.0244
_diffrn_reflns_limit_h_max 31
_diffrn_reflns_limit_h_min -31
_diffrn_reflns_limit_k_max 26
_diffrn_reflns_limit_k_min -26
_diffrn_reflns_limit_l_max 34
_diffrn_reflns_limit_l_min -28
_diffrn_reflns_number 50829
_diffrn_reflns_theta_full 28.28
_diffrn_reflns_theta_max 28.28
_diffrn_reflns_theta_min 1.38
_diffrn_standards_number 0
_exptl_absorpt_coefficient_mu 2.302
_exptl_absorpt_correction_T_max 0.501
_exptl_absorpt_correction_T_min 0.447
_exptl_absorpt_correction_type multi-scan
_exptl_absorpt_process_details 'SADABS in SAINT+ (Bruker, 2003)'
_exptl_crystal_colour blue
_exptl_crystal_density_diffrn 1.790
_exptl_crystal_density_method 'not measured'
_exptl_crystal_description block
_exptl_crystal_F_000 6000
_exptl_crystal_size_max 0.40
_exptl_crystal_size_mid 0.35
_exptl_crystal_size_min 0.30
_refine_diff_density_max 2.847
_refine_diff_density_min -0.863
_refine_diff_density_rms 0.145
_refine_ls_extinction_method none
_refine_ls_goodness_of_fit_ref 1.079
_refine_ls_hydrogen_treatment constr
_refine_ls_matrix_type full
_refine_ls_number_parameters 795
_refine_ls_number_reflns 13878
_refine_ls_number_restraints 255
_refine_ls_restrained_S_all 1.125
_refine_ls_R_factor_all 0.0463
_refine_ls_R_factor_gt 0.0374
_refine_ls_shift/su_max 0.004
_refine_ls_shift/su_mean 0.000
_refine_ls_structure_factor_coef Fsqd
_refine_ls_weighting_details 'calc w=1/[\s^2^(Fo^2^)+(0.0610P)^2^+25.1880P] where P=(Fo^2^+2Fc^2^)/3'
_refine_ls_weighting_scheme calc
_refine_ls_wR_factor_gt 0.0961
_refine_ls_wR_factor_ref 0.1069
_reflns_number_gt 11675
_reflns_number_total 13878
_reflns_threshold_expression I>2\s(I)
_cod_data_source_file b823024b.txt
_cod_data_source_block 07mz037m
_cod_depositor_comments
;
The following automatic conversions were performed:
'_symmetry_cell_setting' value 'Monoclinic' changed to 'monoclinic'
according to '/home/saulius/struct/CIF-dictionaries/cif_core.dic'
dictionary named 'cif_core.dic' version 2.4.1 from 2010-06-29.

Automatic conversion script
Id: cif_fix_enum 1527 2010-12-29 10:47:43Z saulius 
;
_cod_original_sg_symbol_H-M C2/c
_cod_database_code 7051686

loop_
_symmetry_equiv_pos_as_xyz
'x, y, z'
'-x, y, -z+1/2'
'x+1/2, y+1/2, z'
'-x+1/2, y+1/2, -z+1/2'
'-x, -y, -z'
'x, -y, z-1/2'
'-x+1/2, -y+1/2, -z'
'x+1/2, -y+1/2, z-1/2'

loop_
_atom_site_label
_atom_site_type_symbol
_atom_site_fract_x
_atom_site_fract_y
_atom_site_fract_z
_atom_site_U_iso_or_equiv
_atom_site_adp_type
_atom_site_occupancy
_atom_site_symmetry_multiplicity
_atom_site_calc_flag
_atom_site_refinement_flags
_atom_site_disorder_assembly
_atom_site_disorder_group
Ba1 Ba 0.789555(7) 1.000033(8) 0.106172(7) 0.02061(6) Uani 1 1 d . A .
C1 C 0.65837(15) 1.09289(19) 0.14182(15) 0.0347(7) Uani 1 1 d . . .
H1A H 0.6504 1.1388 0.1524 0.042 Uiso 1 1 calc R . .
H1B H 0.6742 1.0655 0.1768 0.042 Uiso 1 1 calc R . .
C2 C 0.60008(15) 1.06259(19) 0.10207(16) 0.0367(8) Uani 1 1 d . . .
H2A H 0.5720 1.0584 0.1221 0.044 Uiso 1 1 calc R . .
H2B H 0.6083 1.0166 0.0918 0.044 Uiso 1 1 calc R . .
C3 C 0.56895(15) 1.1028(2) 0.04799(17) 0.0386(8) Uani 1 1 d . . .
H3A H 0.5266 1.0872 0.0300 0.046 Uiso 1 1 calc R . .
H3B H 0.5680 1.1508 0.0581 0.046 Uiso 1 1 calc R . .
C4 C 0.56421(16) 1.1428(2) -0.04190(17) 0.0449(9) Uani 1 1 d . . .
H4A H 0.5823 1.1406 -0.0704 0.067 Uiso 1 1 calc R . .
H4B H 0.5662 1.1891 -0.0281 0.067 Uiso 1 1 calc R . .
H4C H 0.5219 1.1284 -0.0589 0.067 Uiso 1 1 calc R . .
C5 C 0.59216(18) 1.0278(2) -0.01612(17) 0.0433(9) Uani 1 1 d . . .
H5A H 0.5499 1.0132 -0.0286 0.065 Uiso 1 1 calc R . .
H5B H 0.6178 0.9976 0.0137 0.065 Uiso 1 1 calc R . .
H5C H 0.6050 1.0264 -0.0482 0.065 Uiso 1 1 calc R . .
C6 C 0.80494(14) 1.17728(16) 0.05152(14) 0.0287(6) Uani 1 1 d . . .
H6A H 0.7791 1.2163 0.0334 0.034 Uiso 1 1 calc R . .
H6B H 0.8106 1.1504 0.0213 0.034 Uiso 1 1 calc R . .
C7 C 0.86584(14) 1.20264(16) 0.09156(14) 0.0285(6) Uani 1 1 d . . .
H7A H 0.8856 1.2271 0.0695 0.034 Uiso 1 1 calc R . .
H7B H 0.8916 1.1635 0.1097 0.034 Uiso 1 1 calc R . .
C8 C 0.86210(16) 1.24875(16) 0.13718(15) 0.0322(7) Uani 1 1 d . . .
H8A H 0.9008 1.2733 0.1544 0.039 Uiso 1 1 calc R . .
H8B H 0.8300 1.2825 0.1194 0.039 Uiso 1 1 calc R . .
C9 C 0.90092(16) 1.16880(18) 0.21557(16) 0.0364(7) Uani 1 1 d . . .
H9A H 0.9387 1.1945 0.2277 0.055 Uiso 1 1 calc R . .
H9B H 0.9030 1.1312 0.1915 0.055 Uiso 1 1 calc R . .
H9C H 0.8949 1.1512 0.2488 0.055 Uiso 1 1 calc R . .
C10 C 0.84429(18) 1.26582(18) 0.22264(15) 0.0373(8) Uani 1 1 d . . .
H10A H 0.8817 1.2923 0.2371 0.056 Uiso 1 1 calc R . .
H10B H 0.8378 1.2440 0.2542 0.056 Uiso 1 1 calc R . .
H10C H 0.8101 1.2956 0.2027 0.056 Uiso 1 1 calc R . .
C11 C 0.67424(15) 1.26045(16) 0.08971(14) 0.0294(6) Uani 1 1 d . . .
C12 C 0.63067(18) 1.31918(19) 0.08643(17) 0.0419(9) Uani 1 1 d . . .
C13 C 0.71630(15) 1.06608(16) -0.04225(13) 0.0295(6) Uani 1 1 d . A .
C14 C 0.7160(2) 1.0554(2) -0.10183(16) 0.0484(10) Uani 1 1 d DU . .
C15 C 0.79433(15) 1.07098(17) 0.24159(13) 0.0295(6) Uani 1 1 d . A .
C16 C 0.78965(19) 1.0481(2) 0.29729(16) 0.0446(9) Uani 1 1 d D . .
C17 C 0.68331(15) 0.85725(17) 0.09256(16) 0.0332(7) Uani 1 1 d . A .
C18 C 0.61612(19) 0.8396(2) 0.0745(3) 0.0606(14) Uani 1 1 d . . .
C19 C 0.95395(14) 1.00498(15) 0.12933(14) 0.0268(6) Uani 1 1 d . A .
C20 C 1.01080(16) 1.04920(17) 0.15303(18) 0.0443(9) Uani 1 1 d D . .
C21 C 0.92299(15) 0.89019(17) 0.21164(13) 0.0301(7) Uani 1 1 d . A .
H21A H 0.9437 0.9344 0.2206 0.036 Uiso 1 1 calc R . .
H21B H 0.9522 0.8568 0.2084 0.036 Uiso 1 1 calc R . .
C22 C 0.90411(15) 0.86996(17) 0.25928(14) 0.0315(7) Uani 1 1 d . . .
H22A H 0.8747 0.9034 0.2622 0.038 Uiso 1 1 calc R . .
H22B H 0.9400 0.8711 0.2952 0.038 Uiso 1 1 calc R . .
C23 C 0.87578(16) 0.80036(17) 0.25190(15) 0.0342(7) Uani 1 1 d . . .
H23A H 0.9007 0.7688 0.2400 0.041 Uiso 1 1 calc R . .
H23B H 0.8766 0.7847 0.2889 0.041 Uiso 1 1 calc R . .
C24 C 0.77243(17) 0.8399(2) 0.22962(17) 0.0393(8) Uani 1 1 d . . .
H24A H 0.7300 0.8324 0.2051 0.059 Uiso 1 1 calc R . .
H24B H 0.7826 0.8875 0.2284 0.059 Uiso 1 1 calc R . .
H24C H 0.7787 0.8274 0.2685 0.059 Uiso 1 1 calc R . .
C25 C 0.7914(2) 0.72674(19) 0.20676(18) 0.0442(9) Uani 1 1 d . . .
H25A H 0.8178 0.6976 0.1953 0.066 Uiso 1 1 calc R . .
H25B H 0.7498 0.7231 0.1791 0.066 Uiso 1 1 calc R . .
H25C H 0.7929 0.7127 0.2440 0.066 Uiso 1 1 calc R . .
C26 C 0.76652(17) 0.84298(18) 0.01065(14) 0.0355(7) Uani 1 1 d . A .
H26A H 0.7235 0.8547 0.0009 0.043 Uiso 1 1 calc R . .
H26B H 0.7705 0.7936 0.0159 0.043 Uiso 1 1 calc R . .
C27 C 0.78445(16) 0.86272(18) -0.03773(15) 0.0349(7) Uani 1 1 d . . .
H27A H 0.7787 0.9119 -0.0439 0.042 Uiso 1 1 calc R . .
H27B H 0.7570 0.8400 -0.0725 0.042 Uiso 1 1 calc R . .
C28 C 0.84903(17) 0.84537(18) -0.02878(15) 0.0367(8) Uani 1 1 d . . .
H28A H 0.8571 0.7984 -0.0151 0.044 Uiso 1 1 calc R . .
H28B H 0.8533 0.8475 -0.0657 0.044 Uiso 1 1 calc R . .
C29 C 0.95590(17) 0.8657(2) 0.01649(17) 0.0424(9) Uani 1 1 d . . .
H29A H 0.9598 0.8714 -0.0200 0.064 Uiso 1 1 calc R . .
H29B H 0.9601 0.8179 0.0269 0.064 Uiso 1 1 calc R . .
H29C H 0.9876 0.8916 0.0455 0.064 Uiso 1 1 calc R . .
C30 C 0.88852(17) 0.96032(19) -0.01003(15) 0.0366(7) Uani 1 1 d . . .
H30A H 0.9225 0.9879 0.0142 0.055 Uiso 1 1 calc R . .
H30B H 0.8506 0.9791 -0.0102 0.055 Uiso 1 1 calc R . .
H30C H 0.8876 0.9601 -0.0486 0.055 Uiso 1 1 calc R . .
C31 C 0.89945(16) 0.73885(17) 0.11530(15) 0.0337(7) Uani 1 1 d . A .
C32 C 0.9311(2) 0.6693(2) 0.1249(2) 0.0594(13) Uani 1 1 d . . .
Cu1 Cu 0.686442(16) 1.125377(18) 0.039805(16) 0.02399(9) Uani 1 1 d . A .
Cu2 Cu 0.772012(17) 1.159479(18) 0.152311(15) 0.02336(9) Uani 1 1 d . A .
Cu3 Cu 0.806143(16) 0.829129(18) 0.132661(16) 0.02423(9) Uani 1 1 d . A .
Cu4 Cu 0.890389(16) 0.887470(18) 0.088880(15) 0.02265(8) Uani 1 1 d . A .
F1 F 0.57940(12) 1.29239(16) 0.08865(15) 0.0751(9) Uani 1 1 d . . .
F2 F 0.64994(13) 1.36145(12) 0.12853(11) 0.0582(7) Uani 1 1 d . . .
F3 F 0.61401(16) 1.35308(15) 0.03859(12) 0.0769(10) Uani 1 1 d . . .
F4 F 0.6788(4) 0.9992(5) -0.1248(3) 0.076(3) Uani 0.484(15) 1 d PDU A 3
F5 F 0.6953(8) 1.0998(5) -0.1378(3) 0.103(6) Uani 0.484(15) 1 d PDU A 3
F6 F 0.7676(4) 1.0316(7) -0.1002(6) 0.082(4) Uani 0.484(15) 1 d PDU A 3
F4B F 0.7503(7) 1.0110(5) -0.1060(5) 0.124(6) Uani 0.516(15) 1 d PDU A 4
F5B F 0.6615(4) 1.0517(9) -0.1382(3) 0.120(5) Uani 0.516(15) 1 d PDU A 4
F6B F 0.7367(5) 1.1145(3) -0.1169(4) 0.069(2) Uani 0.516(15) 1 d PDU A 4
F7 F 0.7385(5) 1.0621(5) 0.2990(6) 0.073(4) Uani 0.43(2) 1 d PDU B 5
F8 F 0.8280(5) 1.0874(7) 0.3389(5) 0.068(4) Uani 0.43(2) 1 d PDU B 5
F9 F 0.8061(8) 0.9881(6) 0.3124(9) 0.087(7) Uani 0.43(2) 1 d PDU B 5
F7B F 0.8203(7) 0.9939(5) 0.3175(6) 0.057(3) Uani 0.57(2) 1 d PDU B 6
F8B F 0.8029(12) 1.0913(4) 0.3363(5) 0.142(8) Uani 0.57(2) 1 d PDU B 6
F9B F 0.7323(3) 1.0292(14) 0.2855(6) 0.159(8) Uani 0.57(2) 1 d PDU B 6
F10 F 0.58262(14) 0.88967(18) 0.0727(3) 0.155(3) Uani 1 1 d . . .
F11 F 0.59441(17) 0.8211(3) 0.0186(2) 0.1264(18) Uani 1 1 d . . .
F12 F 0.60502(15) 0.78581(19) 0.0948(2) 0.1062(15) Uani 1 1 d . . .
F13 F 1.0003(5) 1.1111(3) 0.1598(5) 0.058(2) Uani 0.601(10) 1 d PDU C 7
F14 F 1.0345(3) 1.0536(3) 0.1100(2) 0.073(2) Uani 0.601(10) 1 d PDU C 7
F15 F 1.0540(2) 1.0262(3) 0.1945(3) 0.059(2) Uani 0.601(10) 1 d PDU C 7
F13B F 1.0192(5) 1.0532(5) 0.2135(3) 0.092(4) Uani 0.399(10) 1 d PDU C 8
F14B F 1.0063(7) 1.1109(6) 0.1419(7) 0.085(7) Uani 0.399(10) 1 d PDU C 8
F15B F 1.0601(3) 1.0220(5) 0.1597(6) 0.089(6) Uani 0.399(10) 1 d PDU C 8
F16 F 0.8961(2) 0.62125(16) 0.0972(3) 0.1286(19) Uani 1 1 d . . .
F17 F 0.9473(3) 0.6513(3) 0.1781(2) 0.146(2) Uani 1 1 d . . .
F18 F 0.98026(17) 0.66793(15) 0.1149(2) 0.0968(13) Uani 1 1 d . . .
N1 N 0.89589(13) 0.89008(14) 0.01213(12) 0.0316(6) Uani 1 1 d . . .
N2 N 0.81207(13) 0.79762(14) 0.20970(12) 0.0316(6) Uani 1 1 d . . .
N3 N 0.84926(12) 1.21362(13) 0.18298(11) 0.0285(5) Uani 1 1 d . . .
N4 N 0.59791(12) 1.09757(15) 0.00605(13) 0.0344(6) Uani 1 1 d . . .
O1 O 0.70324(9) 1.09642(11) 0.11745(9) 0.0261(4) Uani 1 1 d . . .
O2 O 0.77492(9) 1.13727(10) 0.07857(9) 0.0233(4) Uani 1 1 d . . .
O3 O 0.71277(11) 1.24818(12) 0.13768(10) 0.0329(5) Uani 1 1 d . . .
O4 O 0.66328(11) 1.23091(12) 0.04385(10) 0.0313(5) Uani 1 1 d . . .
O5 O 0.69045(10) 1.11907(11) -0.03642(9) 0.0295(5) Uani 1 1 d . . .
O6 O 0.73965(11) 1.02107(12) -0.00741(10) 0.0325(5) Uani 1 1 d . . .
O7 O 0.78092(11) 1.13190(11) 0.22976(10) 0.0317(5) Uani 1 1 d . . .
O8 O 0.80927(11) 1.02824(12) 0.21471(9) 0.0302(5) Uani 1 1 d . . .
O9 O 0.69662(10) 0.91763(12) 0.09957(11) 0.0332(5) Uani 1 1 d . . .
O10 O 0.71738(10) 0.80683(11) 0.10007(11) 0.0330(5) Uani 1 1 d . . .
O11 O 0.90490(10) 1.03336(11) 0.11943(10) 0.0296(5) Uani 1 1 d . . .
O12 O 0.96452(10) 0.94482(11) 0.12149(10) 0.0277(4) Uani 1 1 d . . .
O13 O 0.87290(9) 0.89472(10) 0.15871(9) 0.0240(4) Uani 1 1 d . . .
O14 O 0.80240(9) 0.87535(10) 0.06274(9) 0.0241(4) Uani 1 1 d . . .
O15 O 0.84897(12) 0.73760(11) 0.11801(11) 0.0361(5) Uani 1 1 d . . .
O16 O 0.92871(11) 0.78666(12) 0.10750(11) 0.0356(5) Uani 1 1 d . . .
O20 O 1.0000 0.3534(11) 0.2500 0.144(5) Uani 0.442(12) 2 d SPD . 1
C41 C 0.9999(13) 0.3903(11) 0.2967(9) 0.144(5) Uani 0.442(12) 1 d PD . 1
H41A H 1.0404 0.3912 0.3276 0.172 Uiso 0.442(12) 1 calc PR . 1
H41B H 0.9700 0.3725 0.3113 0.172 Uiso 0.442(12) 1 calc PR . 1
C40 C 0.9814(10) 0.4604(11) 0.2692(9) 0.144(5) Uani 0.442(12) 1 d PD . 1
H40A H 0.9941 0.4971 0.2976 0.172 Uiso 0.442(12) 1 calc PR . 1
H40B H 0.9374 0.4635 0.2470 0.172 Uiso 0.442(12) 1 calc PR . 1
O21 O 0.9694(11) 0.3990(13) 0.3011(12) 0.144(5) Uani 0.279(6) 1 d PD . -2
C42 C 0.9180(14) 0.4438(15) 0.2840(15) 0.144(5) Uani 0.279(6) 1 d PD . -2
H42A H 0.9088 0.4592 0.3165 0.172 Uiso 0.279(6) 1 calc PR . -2
H42B H 0.8816 0.4229 0.2553 0.172 Uiso 0.279(6) 1 calc PR . -2
C43 C 0.9430(15) 0.5011(17) 0.2588(16) 0.144(5) Uani 0.279(6) 1 d PD . -2
H43A H 0.9396 0.5441 0.2769 0.172 Uiso 0.279(6) 1 calc PR . -2
H43B H 0.9182 0.5048 0.2179 0.172 Uiso 0.279(6) 1 calc PR . -2
C44 C 1.0117(14) 0.4894(16) 0.2673(16) 0.144(5) Uani 0.279(6) 1 d PD . -2
H44A H 1.0170 0.4899 0.2308 0.172 Uiso 0.279(6) 1 calc PR . -2
H44B H 1.0385 0.5236 0.2929 0.172 Uiso 0.279(6) 1 calc PR . -2
C45 C 1.0232(15) 0.4188(17) 0.2944(16) 0.144(5) Uani 0.279(6) 1 d PD . -2
H45A H 1.0331 0.3866 0.2697 0.172 Uiso 0.279(6) 1 calc PR . -2
H45B H 1.0574 0.4202 0.3315 0.172 Uiso 0.279(6) 1 calc PR . -2

loop_
_atom_site_aniso_label
_atom_site_aniso_U_11
_atom_site_aniso_U_22
_atom_site_aniso_U_33
_atom_site_aniso_U_23
_atom_site_aniso_U_13
_atom_site_aniso_U_12
Ba1 0.02251(9) 0.01943(9) 0.02157(9) -0.00027(6) 0.01031(7) 0.00064(6)
C1 0.0338(17) 0.0403(18) 0.0387(18) 0.0055(15) 0.0235(15) 0.0024(14)
C2 0.0317(16) 0.0404(18) 0.045(2) 0.0075(15) 0.0224(15) 0.0014(14)
C3 0.0236(15) 0.046(2) 0.048(2) 0.0116(17) 0.0160(15) 0.0022(14)
C4 0.0257(16) 0.059(2) 0.043(2) 0.0176(18) 0.0055(15) -0.0025(16)
C5 0.0382(19) 0.048(2) 0.042(2) -0.0041(17) 0.0140(16) -0.0146(16)
C6 0.0293(15) 0.0323(16) 0.0259(15) 0.0007(12) 0.0123(12) -0.0009(12)
C7 0.0266(14) 0.0270(15) 0.0330(16) 0.0045(12) 0.0126(13) -0.0004(12)
C8 0.0352(17) 0.0269(15) 0.0335(17) 0.0004(13) 0.0121(14) -0.0042(13)
C9 0.0320(17) 0.0378(18) 0.0340(18) 0.0038(14) 0.0066(14) 0.0035(14)
C10 0.047(2) 0.0318(17) 0.0309(17) -0.0078(14) 0.0127(15) -0.0005(15)
C11 0.0326(16) 0.0264(14) 0.0348(17) 0.0035(13) 0.0189(14) 0.0058(12)
C12 0.046(2) 0.0394(19) 0.042(2) 0.0048(16) 0.0191(17) 0.0179(16)
C13 0.0348(16) 0.0320(16) 0.0218(14) -0.0015(12) 0.0106(13) 0.0006(13)
C14 0.069(3) 0.050(2) 0.0270(18) 0.0039(16) 0.0195(18) 0.0169(19)
C15 0.0357(16) 0.0322(16) 0.0225(14) 0.0020(12) 0.0131(13) 0.0031(13)
C16 0.065(3) 0.048(2) 0.0301(18) 0.0114(16) 0.0282(18) 0.0229(19)
C17 0.0281(15) 0.0321(16) 0.0424(19) -0.0018(14) 0.0167(14) -0.0060(13)
C18 0.0302(19) 0.034(2) 0.114(4) -0.011(2) 0.024(2) -0.0066(15)
C19 0.0247(14) 0.0271(15) 0.0278(15) 0.0010(11) 0.0093(12) -0.0037(11)
C20 0.0302(17) 0.0285(17) 0.066(3) -0.0035(17) 0.0099(17) -0.0033(14)
C21 0.0303(15) 0.0353(16) 0.0213(14) 0.0022(12) 0.0060(12) -0.0049(13)
C22 0.0336(16) 0.0362(17) 0.0244(15) 0.0004(13) 0.0109(13) -0.0011(13)
C23 0.0416(18) 0.0331(16) 0.0297(17) 0.0063(13) 0.0155(14) 0.0016(14)
C24 0.0398(19) 0.047(2) 0.040(2) 0.0034(16) 0.0248(16) 0.0025(15)
C25 0.055(2) 0.0322(18) 0.049(2) 0.0101(16) 0.0246(19) -0.0099(16)
C26 0.0399(18) 0.0340(17) 0.0285(17) -0.0100(13) 0.0086(14) -0.0117(14)
C27 0.0390(18) 0.0349(17) 0.0276(16) -0.0096(13) 0.0091(14) -0.0020(14)
C28 0.045(2) 0.0363(18) 0.0293(17) -0.0074(14) 0.0148(15) 0.0057(15)
C29 0.0378(19) 0.058(2) 0.038(2) 0.0043(17) 0.0217(16) 0.0153(17)
C30 0.0430(19) 0.0422(19) 0.0289(17) 0.0043(14) 0.0188(15) 0.0011(15)
C31 0.0406(18) 0.0294(16) 0.0320(17) 0.0027(13) 0.0147(14) 0.0100(14)
C32 0.074(3) 0.033(2) 0.087(4) 0.014(2) 0.047(3) 0.020(2)
Cu1 0.02254(17) 0.02610(18) 0.02400(18) 0.00202(14) 0.00965(14) 0.00185(13)
Cu2 0.02797(18) 0.02238(17) 0.02144(18) 0.00093(13) 0.01135(14) 0.00353(13)
Cu3 0.02570(18) 0.02078(17) 0.02837(19) 0.00030(13) 0.01273(15) -0.00254(13)
Cu4 0.02337(17) 0.02269(17) 0.02355(18) -0.00076(13) 0.01080(14) 0.00038(13)
F1 0.0450(15) 0.076(2) 0.112(3) -0.0009(18) 0.0386(16) 0.0178(13)
F2 0.0781(18) 0.0429(13) 0.0524(15) -0.0038(11) 0.0237(13) 0.0266(12)
F3 0.120(3) 0.0685(18) 0.0531(16) 0.0309(14) 0.0449(17) 0.0678(18)
F4 0.101(6) 0.088(6) 0.034(4) -0.025(4) 0.020(4) -0.030(5)
F5 0.225(16) 0.059(5) 0.033(4) 0.025(4) 0.060(7) 0.082(7)
F6 0.057(4) 0.152(10) 0.049(5) -0.002(6) 0.032(3) 0.021(4)
F4B 0.273(15) 0.071(5) 0.059(6) 0.038(5) 0.098(9) 0.113(8)
F5B 0.104(6) 0.205(16) 0.031(3) -0.002(6) 0.003(3) -0.056(7)
F6B 0.114(6) 0.067(4) 0.051(5) 0.009(3) 0.059(4) 0.006(4)
F7 0.098(9) 0.080(7) 0.079(9) 0.050(5) 0.076(8) 0.053(6)
F8 0.093(7) 0.085(8) 0.019(4) -0.003(4) 0.012(4) 0.023(5)
F9 0.191(19) 0.032(5) 0.085(11) 0.025(5) 0.105(12) 0.038(7)
F7B 0.077(5) 0.063(5) 0.045(4) 0.037(3) 0.040(3) 0.033(3)
F8B 0.36(2) 0.043(4) 0.052(6) 0.012(4) 0.112(11) 0.057(9)
F9B 0.052(5) 0.35(2) 0.073(7) 0.098(11) 0.026(4) -0.012(8)
F10 0.0418(16) 0.060(2) 0.371(8) -0.074(3) 0.088(3) -0.0188(14)
F11 0.051(2) 0.138(4) 0.143(4) -0.014(3) -0.015(2) -0.019(2)
F12 0.0544(18) 0.083(2) 0.194(5) 0.022(3) 0.061(2) -0.0204(16)
F13 0.034(3) 0.029(3) 0.105(6) -0.013(3) 0.017(3) -0.010(2)
F14 0.067(4) 0.104(5) 0.068(4) -0.017(3) 0.047(3) -0.046(3)
F15 0.034(3) 0.037(3) 0.075(4) 0.012(3) -0.012(3) -0.006(2)
F13B 0.085(7) 0.085(7) 0.076(6) -0.013(5) -0.004(5) -0.049(6)
F14B 0.033(5) 0.047(6) 0.155(15) 0.055(8) 0.013(7) -0.008(4)
F15B 0.028(4) 0.061(5) 0.173(17) -0.028(8) 0.032(7) -0.005(3)
F16 0.111(3) 0.0307(15) 0.243(6) -0.026(2) 0.067(3) 0.0089(17)
F17 0.208(5) 0.131(4) 0.122(4) 0.084(3) 0.089(4) 0.119(4)
F18 0.092(2) 0.0514(17) 0.177(4) 0.019(2) 0.085(3) 0.0368(17)
N1 0.0326(14) 0.0346(14) 0.0311(14) 0.0004(11) 0.0161(12) 0.0059(11)
N2 0.0356(14) 0.0287(13) 0.0349(15) 0.0032(11) 0.0183(12) -0.0046(11)
N3 0.0322(13) 0.0255(12) 0.0255(13) -0.0010(10) 0.0082(11) 0.0030(10)
N4 0.0241(13) 0.0396(15) 0.0377(16) 0.0083(13) 0.0097(11) -0.0004(11)
O1 0.0253(10) 0.0307(11) 0.0254(11) 0.0052(9) 0.0132(8) 0.0029(8)
O2 0.0245(10) 0.0255(10) 0.0213(10) 0.0015(8) 0.0103(8) 0.0014(8)
O3 0.0379(13) 0.0293(11) 0.0310(12) 0.0018(9) 0.0125(10) 0.0084(9)
O4 0.0362(12) 0.0306(11) 0.0292(12) 0.0057(9) 0.0148(10) 0.0091(9)
O5 0.0331(11) 0.0295(11) 0.0247(11) 0.0003(9) 0.0099(9) 0.0046(9)
O6 0.0436(13) 0.0297(11) 0.0239(11) 0.0001(9) 0.0125(10) 0.0052(10)
O7 0.0430(13) 0.0293(11) 0.0253(11) 0.0015(9) 0.0158(10) 0.0066(10)
O8 0.0383(12) 0.0307(11) 0.0236(11) 0.0002(9) 0.0140(9) 0.0068(9)
O9 0.0283(11) 0.0281(11) 0.0474(14) -0.0012(10) 0.0191(10) -0.0027(9)
O10 0.0283(11) 0.0258(11) 0.0461(14) 0.0000(10) 0.0156(10) -0.0030(9)
O11 0.0253(11) 0.0266(11) 0.0374(13) 0.0006(9) 0.0127(9) -0.0007(8)
O12 0.0259(10) 0.0258(10) 0.0327(12) 0.0003(9) 0.0126(9) -0.0009(8)
O13 0.0249(10) 0.0249(10) 0.0226(10) -0.0013(8) 0.0094(8) -0.0048(8)
O14 0.0249(10) 0.0239(10) 0.0232(10) -0.0028(8) 0.0088(8) -0.0032(8)
O15 0.0457(14) 0.0222(11) 0.0458(15) 0.0001(10) 0.0235(12) 0.0019(10)
O16 0.0373(13) 0.0302(12) 0.0442(14) 0.0063(10) 0.0211(11) 0.0086(10)
O20 0.139(11) 0.126(9) 0.123(7) 0.000 0.003(8) 0.000
C41 0.139(11) 0.126(9) 0.123(7) 0.000 0.003(8) 0.000
C40 0.139(11) 0.126(9) 0.123(7) 0.000 0.003(8) 0.000
O21 0.139(11) 0.126(9) 0.123(7) 0.000 0.003(8) 0.000
C42 0.139(11) 0.126(9) 0.123(7) 0.000 0.003(8) 0.000
C43 0.139(11) 0.126(9) 0.123(7) 0.000 0.003(8) 0.000
C44 0.139(11) 0.126(9) 0.123(7) 0.000 0.003(8) 0.000
C45 0.139(11) 0.126(9) 0.123(7) 0.000 0.003(8) 0.000

loop_
_atom_type_symbol
_atom_type_description
_atom_type_scat_dispersion_real
_atom_type_scat_dispersion_imag
_atom_type_scat_source
C C 0.0033 0.0016 'International Tables Vol C Tables 4.2.6.8 and 6.1.1.4'
H H 0.0000 0.0000 'International Tables Vol C Tables 4.2.6.8 and 6.1.1.4'
N N 0.0061 0.0033 'International Tables Vol C Tables 4.2.6.8 and 6.1.1.4'
O O 0.0106 0.0060 'International Tables Vol C Tables 4.2.6.8 and 6.1.1.4'
Cu Cu 0.3201 1.2651 'International Tables Vol C Tables 4.2.6.8 and 6.1.1.4'
Ba Ba -0.3244 2.2819 'International Tables Vol C Tables 4.2.6.8 and 6.1.1.4'
F F 0.0171 0.0103 'International Tables Vol C Tables 4.2.6.8 and 6.1.1.4'

loop_
_geom_angle_atom_site_label_1
_geom_angle_atom_site_label_2
_geom_angle_atom_site_label_3
_geom_angle
_geom_angle_site_symmetry_1
_geom_angle_site_symmetry_3
_geom_angle_publ_flag
O8 Ba1 O9 90.37(7) . . ?
O8 Ba1 O6 154.54(7) . . ?
O9 Ba1 O6 90.63(8) . . ?
O8 Ba1 O11 92.90(7) . . ?
O9 Ba1 O11 156.82(7) . . ?
O6 Ba1 O11 96.10(7) . . ?
O8 Ba1 O14 126.54(7) . . ?
O9 Ba1 O14 69.57(7) . . ?
O6 Ba1 O14 77.28(7) . . ?
O11 Ba1 O14 90.27(6) . . ?
O8 Ba1 O2 90.78(6) . . ?
O9 Ba1 O2 123.36(6) . . ?
O6 Ba1 O2 67.65(7) . . ?
O11 Ba1 O2 79.56(6) . . ?
O14 Ba1 O2 141.96(6) . . ?
O8 Ba1 O13 81.40(6) . . ?
O9 Ba1 O13 89.78(6) . . ?
O6 Ba1 O13 124.05(7) . . ?
O11 Ba1 O13 68.09(6) . . ?
O14 Ba1 O13 50.96(6) . . ?
O2 Ba1 O13 146.13(6) . . ?
O8 Ba1 O1 67.19(6) . . ?
O9 Ba1 O1 78.87(7) . . ?
O6 Ba1 O1 88.07(7) . . ?
O11 Ba1 O1 123.39(6) . . ?
O14 Ba1 O1 144.77(6) . . ?
O2 Ba1 O1 50.25(6) . . ?
O13 Ba1 O1 146.28(6) . . ?
O8 Ba1 Cu4 114.37(5) . . ?
O9 Ba1 Cu4 101.46(5) . . ?
O6 Ba1 Cu4 90.33(5) . . ?
O11 Ba1 Cu4 56.50(5) . . ?
O14 Ba1 Cu4 34.84(4) . . ?
O2 Ba1 Cu4 128.73(4) . . ?
O13 Ba1 Cu4 35.34(4) . . ?
O1 Ba1 Cu4 178.37(4) . . ?
O8 Ba1 Cu3 92.30(5) . . ?
O9 Ba1 Cu3 56.62(5) . . ?
O6 Ba1 Cu3 109.35(5) . . ?
O11 Ba1 Cu3 100.30(5) . . ?
O14 Ba1 Cu3 35.02(4) . . ?
O2 Ba1 Cu3 176.92(4) . . ?
O13 Ba1 Cu3 34.77(4) . . ?
O1 Ba1 Cu3 131.27(4) . . ?
Cu4 Ba1 Cu3 49.683(9) . . ?
O8 Ba1 Cu1 99.68(5) . . ?
O9 Ba1 Cu1 89.39(5) . . ?
O6 Ba1 Cu1 54.90(5) . . ?
O11 Ba1 Cu1 112.60(5) . . ?
O14 Ba1 Cu1 127.71(4) . . ?
O2 Ba1 Cu1 34.90(4) . . ?
O13 Ba1 Cu1 178.65(4) . . ?
O1 Ba1 Cu1 34.44(4) . . ?
Cu4 Ba1 Cu1 143.929(10) . . ?
Cu3 Ba1 Cu1 144.123(10) . . ?
O8 Ba1 Cu2 56.91(5) . . ?
O9 Ba1 Cu2 111.70(5) . . ?
O6 Ba1 Cu2 99.39(5) . . ?
O11 Ba1 Cu2 89.10(5) . . ?
O14 Ba1 Cu2 176.53(4) . . ?
O2 Ba1 Cu2 34.59(4) . . ?
O13 Ba1 Cu2 131.69(4) . . ?
O1 Ba1 Cu2 35.03(4) . . ?
Cu4 Ba1 Cu2 145.185(10) . . ?
Cu3 Ba1 Cu2 148.420(10) . . ?
Cu1 Ba1 Cu2 49.652(10) . . ?
O1 C1 C2 112.4(3) . . ?
O1 C1 H1A 109.1 . . ?
C2 C1 H1A 109.1 . . ?
O1 C1 H1B 109.1 . . ?
C2 C1 H1B 109.1 . . ?
H1A C1 H1B 107.9 . . ?
C1 C2 C3 114.3(3) . . ?
C1 C2 H2A 108.7 . . ?
C3 C2 H2A 108.7 . . ?
C1 C2 H2B 108.7 . . ?
C3 C2 H2B 108.7 . . ?
H2A C2 H2B 107.6 . . ?
N4 C3 C2 114.8(3) . . ?
N4 C3 H3A 108.6 . . ?
C2 C3 H3A 108.6 . . ?
N4 C3 H3B 108.6 . . ?
C2 C3 H3B 108.6 . . ?
H3A C3 H3B 107.6 . . ?
N4 C4 H4A 109.5 . . ?
N4 C4 H4B 109.5 . . ?
H4A C4 H4B 109.5 . . ?
N4 C4 H4C 109.5 . . ?
H4A C4 H4C 109.5 . . ?
H4B C4 H4C 109.5 . . ?
N4 C5 H5A 109.5 . . ?
N4 C5 H5B 109.5 . . ?
H5A C5 H5B 109.5 . . ?
N4 C5 H5C 109.5 . . ?
H5A C5 H5C 109.5 . . ?
H5B C5 H5C 109.5 . . ?
O2 C6 C7 113.1(3) . . ?
O2 C6 H6A 109.0 . . ?
C7 C6 H6A 109.0 . . ?
O2 C6 H6B 109.0 . . ?
C7 C6 H6B 109.0 . . ?
H6A C6 H6B 107.8 . . ?
C6 C7 C8 113.5(3) . . ?
C6 C7 H7A 108.9 . . ?
C8 C7 H7A 108.9 . . ?
C6 C7 H7B 108.9 . . ?
C8 C7 H7B 108.9 . . ?
H7A C7 H7B 107.7 . . ?
N3 C8 C7 114.4(3) . . ?
N3 C8 H8A 108.7 . . ?
C7 C8 H8A 108.7 . . ?
N3 C8 H8B 108.7 . . ?
C7 C8 H8B 108.7 . . ?
H8A C8 H8B 107.6 . . ?
N3 C9 H9A 109.5 . . ?
N3 C9 H9B 109.5 . . ?
H9A C9 H9B 109.5 . . ?
N3 C9 H9C 109.5 . . ?
H9A C9 H9C 109.5 . . ?
H9B C9 H9C 109.5 . . ?
N3 C10 H10A 109.5 . . ?
N3 C10 H10B 109.5 . . ?
H10A C10 H10B 109.5 . . ?
N3 C10 H10C 109.5 . . ?
H10A C10 H10C 109.5 . . ?
H10B C10 H10C 109.5 . . ?
O3 C11 O4 130.2(3) . . ?
O3 C11 C12 115.5(3) . . ?
O4 C11 C12 114.1(3) . . ?
F2 C12 F3 109.0(3) . . ?
F2 C12 F1 104.9(3) . . ?
F3 C12 F1 106.3(4) . . ?
F2 C12 C11 115.0(3) . . ?
F3 C12 C11 113.2(3) . . ?
F1 C12 C11 107.7(3) . . ?
O6 C13 O5 128.8(3) . . ?
O6 C13 C14 116.5(3) . . ?
O5 C13 C14 114.7(3) . . ?
F5 C14 F4B 122.5(8) . . ?
F5 C14 F5B 59.4(7) . . ?
F4B C14 F5B 114.9(8) . . ?
F5 C14 F6 112.9(8) . . ?
F4B C14 F6B 105.1(7) . . ?
F5B C14 F6B 102.6(6) . . ?
F5 C14 F4 104.2(7) . . ?
F6 C14 F4 99.6(6) . . ?
F5 C14 C13 119.2(4) . . ?
F6 C14 C13 111.8(6) . . ?
F4 C14 C13 106.6(4) . . ?
O8 C15 O7 129.1(3) . . ?
O8 C15 C16 117.0(3) . . ?
O7 C15 C16 113.8(3) . . ?
F9 C16 F7 112.7(10) . . ?
F8B C16 F9B 107.2(8) . . ?
F7B C16 F9B 103.4(9) . . ?
F9 C16 F8 105.2(9) . . ?
F7 C16 F8 102.7(7) . . ?
F9 C16 C15 115.8(10) . . ?
F7 C16 C15 112.2(6) . . ?
F8 C16 C15 106.9(7) . . ?
O9 C17 O10 129.3(3) . . ?
O9 C17 C18 116.6(3) . . ?
O10 C17 C18 114.0(3) . . ?
F12 C18 F10 116.7(5) . . ?
F12 C18 F11 98.5(4) . . ?
F10 C18 F11 100.9(5) . . ?
F12 C18 C17 115.5(4) . . ?
F10 C18 C17 114.0(3) . . ?
F11 C18 C17 108.2(4) . . ?
O11 C19 O12 129.4(3) . . ?
O11 C19 C20 116.6(3) . . ?
O12 C19 C20 113.9(3) . . ?
F15B C20 F14B 116.6(8) . . ?
F15 C20 F13 112.1(6) . . ?
F15 C20 F14 103.6(5) . . ?
F13 C20 F14 101.7(5) . . ?
F15B C20 F13B 97.8(7) . . ?
F14B C20 F13B 98.7(8) . . ?
F15 C20 C19 116.6(4) . . ?
F14B C20 C19 118.9(9) . . ?
F13 C20 C19 114.4(5) . . ?
F14 C20 C19 106.6(3) . . ?
O13 C21 C22 112.4(3) . . ?
O13 C21 H21A 109.1 . . ?
C22 C21 H21A 109.1 . . ?
O13 C21 H21B 109.1 . . ?
C22 C21 H21B 109.1 . . ?
H21A C21 H21B 107.8 . . ?
C21 C22 C23 113.5(3) . . ?
C21 C22 H22A 108.9 . . ?
C23 C22 H22A 108.9 . . ?
C21 C22 H22B 108.9 . . ?
C23 C22 H22B 108.9 . . ?
H22A C22 H22B 107.7 . . ?
N2 C23 C22 114.0(3) . . ?
N2 C23 H23A 108.8 . . ?
C22 C23 H23A 108.8 . . ?
N2 C23 H23B 108.8 . . ?
C22 C23 H23B 108.8 . . ?
H23A C23 H23B 107.7 . . ?
N2 C24 H24A 109.5 . . ?
N2 C24 H24B 109.5 . . ?
H24A C24 H24B 109.5 . . ?
N2 C24 H24C 109.5 . . ?
H24A C24 H24C 109.5 . . ?
H24B C24 H24C 109.5 . . ?
N2 C25 H25A 109.5 . . ?
N2 C25 H25B 109.5 . . ?
H25A C25 H25B 109.5 . . ?
N2 C25 H25C 109.5 . . ?
H25A C25 H25C 109.5 . . ?
H25B C25 H25C 109.5 . . ?
O14 C26 C27 112.9(3) . . ?
O14 C26 H26A 109.0 . . ?
C27 C26 H26A 109.0 . . ?
O14 C26 H26B 109.0 . . ?
C27 C26 H26B 109.0 . . ?
H26A C26 H26B 107.8 . . ?
C26 C27 C28 114.2(3) . . ?
C26 C27 H27A 108.7 . . ?
C28 C27 H27A 108.7 . . ?
C26 C27 H27B 108.7 . . ?
C28 C27 H27B 108.7 . . ?
H27A C27 H27B 107.6 . . ?
N1 C28 C27 114.8(3) . . ?
N1 C28 H28A 108.6 . . ?
C27 C28 H28A 108.6 . . ?
N1 C28 H28B 108.6 . . ?
C27 C28 H28B 108.6 . . ?
H28A C28 H28B 107.5 . . ?
N1 C29 H29A 109.5 . . ?
N1 C29 H29B 109.5 . . ?
H29A C29 H29B 109.5 . . ?
N1 C29 H29C 109.5 . . ?
H29A C29 H29C 109.5 . . ?
H29B C29 H29C 109.5 . . ?
N1 C30 H30A 109.5 . . ?
N1 C30 H30B 109.5 . . ?
H30A C30 H30B 109.5 . . ?
N1 C30 H30C 109.5 . . ?
H30A C30 H30C 109.5 . . ?
H30B C30 H30C 109.5 . . ?
O15 C31 O16 130.4(3) . . ?
O15 C31 C32 113.7(3) . . ?
O16 C31 C32 115.9(3) . . ?
F16 C32 F18 108.8(5) . . ?
F16 C32 F17 104.0(5) . . ?
F18 C32 F17 105.5(5) . . ?
F16 C32 C31 113.4(4) . . ?
F18 C32 C31 114.4(4) . . ?
F17 C32 C31 109.9(4) . . ?
O1 Cu1 O2 76.14(9) . . ?
O1 Cu1 O5 155.11(9) . . ?
O2 Cu1 O5 93.22(9) . . ?
O1 Cu1 N4 97.38(11) . . ?
O2 Cu1 N4 170.38(10) . . ?
O5 Cu1 N4 89.92(11) . . ?
O1 Cu1 O4 101.04(9) . . ?
O2 Cu1 O4 95.98(9) . . ?
O5 Cu1 O4 102.42(9) . . ?
N4 Cu1 O4 92.21(11) . . ?
O1 Cu1 Cu2 42.98(6) . . ?
O2 Cu1 Cu2 42.37(6) . . ?
O5 Cu1 Cu2 134.87(7) . . ?
N4 Cu1 Cu2 135.20(9) . . ?
O4 Cu1 Cu2 79.90(6) . . ?
O1 Cu1 Ba1 57.22(6) . . ?
O2 Cu1 Ba1 54.12(6) . . ?
O5 Cu1 Ba1 98.25(6) . . ?
N4 Cu1 Ba1 116.42(8) . . ?
O4 Cu1 Ba1 144.57(6) . . ?
Cu2 Cu1 Ba1 65.186(11) . . ?
O2 Cu2 O1 75.78(9) . . ?
O2 Cu2 O7 150.02(9) . . ?
O1 Cu2 O7 91.68(10) . . ?
O2 Cu2 N3 97.47(10) . . ?
O1 Cu2 N3 170.97(10) . . ?
O7 Cu2 N3 91.44(11) . . ?
O2 Cu2 O3 105.82(9) . . ?
O1 Cu2 O3 93.36(9) . . ?
O7 Cu2 O3 101.95(9) . . ?
N3 Cu2 O3 94.28(10) . . ?
O2 Cu2 Cu1 42.76(6) . . ?
O1 Cu2 Cu1 42.17(6) . . ?
O7 Cu2 Cu1 133.69(7) . . ?
N3 Cu2 Cu1 134.70(8) . . ?
O3 Cu2 Cu1 81.57(6) . . ?
O2 Cu2 Ba1 54.09(6) . . ?
O1 Cu2 Ba1 57.18(6) . . ?
O7 Cu2 Ba1 96.17(7) . . ?
N3 Cu2 Ba1 114.04(8) . . ?
O3 Cu2 Ba1 145.90(6) . . ?
Cu1 Cu2 Ba1 65.162(11) . . ?
O13 Cu3 O14 75.56(9) . . ?
O13 Cu3 O10 151.28(9) . . ?
O14 Cu3 O10 92.92(9) . . ?
O13 Cu3 N2 97.39(10) . . ?
O14 Cu3 N2 170.39(10) . . ?
O10 Cu3 N2 90.36(11) . . ?
O13 Cu3 O15 103.58(9) . . ?
O14 Cu3 O15 95.31(9) . . ?
O10 Cu3 O15 103.62(10) . . ?
N2 Cu3 O15 92.69(11) . . ?
O13 Cu3 Cu4 43.28(6) . . ?
O14 Cu3 Cu4 42.59(6) . . ?
O10 Cu3 Cu4 135.08(7) . . ?
N2 Cu3 Cu4 134.52(8) . . ?
O15 Cu3 Cu4 79.93(7) . . ?
O13 Cu3 Ba1 55.55(6) . . ?
O14 Cu3 Ba1 53.54(6) . . ?
O10 Cu3 Ba1 96.36(7) . . ?
N2 Cu3 Ba1 117.11(8) . . ?
O15 Cu3 Ba1 143.98(7) . . ?
Cu4 Cu3 Ba1 64.900(10) . . ?
O14 Cu4 O13 75.48(9) . . ?
O14 Cu4 O12 151.04(9) . . ?
O13 Cu4 O12 92.36(9) . . ?
O14 Cu4 N1 97.54(10) . . ?
O13 Cu4 N1 170.40(10) . . ?
O12 Cu4 N1 90.83(11) . . ?
O14 Cu4 O16 105.60(9) . . ?
O13 Cu4 O16 94.89(9) . . ?
O12 Cu4 O16 101.51(9) . . ?
N1 Cu4 O16 93.33(10) . . ?
O14 Cu4 Cu3 43.05(6) . . ?
O13 Cu4 Cu3 42.73(6) . . ?
O12 Cu4 Cu3 134.67(7) . . ?
N1 Cu4 Cu3 134.45(9) . . ?
O16 Cu4 Cu3 81.07(7) . . ?
O14 Cu4 Ba1 53.87(6) . . ?
O13 Cu4 Ba1 55.88(6) . . ?
O12 Cu4 Ba1 97.48(6) . . ?
N1 Cu4 Ba1 114.71(8) . . ?
O16 Cu4 Ba1 145.77(7) . . ?
Cu3 Cu4 Ba1 65.417(11) . . ?
C29 N1 C30 107.8(3) . . ?
C29 N1 C28 107.8(3) . . ?
C30 N1 C28 109.9(3) . . ?
C29 N1 Cu4 109.9(2) . . ?
C30 N1 Cu4 110.6(2) . . ?
C28 N1 Cu4 110.8(2) . . ?
C25 N2 C24 107.8(3) . . ?
C25 N2 C23 107.4(3) . . ?
C24 N2 C23 109.8(3) . . ?
C25 N2 Cu3 110.3(2) . . ?
C24 N2 Cu3 110.0(2) . . ?
C23 N2 Cu3 111.5(2) . . ?
C10 N3 C9 107.4(3) . . ?
C10 N3 C8 107.7(3) . . ?
C9 N3 C8 110.0(3) . . ?
C10 N3 Cu2 109.7(2) . . ?
C9 N3 Cu2 109.9(2) . . ?
C8 N3 Cu2 112.1(2) . . ?
C5 N4 C4 107.9(3) . . ?
C5 N4 C3 109.9(3) . . ?
C4 N4 C3 107.4(3) . . ?
C5 N4 Cu1 110.2(2) . . ?
C4 N4 Cu1 109.6(2) . . ?
C3 N4 Cu1 111.8(2) . . ?
C1 O1 Cu1 123.9(2) . . ?
C1 O1 Cu2 117.7(2) . . ?
Cu1 O1 Cu2 94.85(9) . . ?
C1 O1 Ba1 133.50(19) . . ?
Cu1 O1 Ba1 88.34(8) . . ?
Cu2 O1 Ba1 87.79(7) . . ?
C6 O2 Cu2 123.65(19) . . ?
C6 O2 Cu1 117.83(18) . . ?
Cu2 O2 Cu1 94.87(9) . . ?
C6 O2 Ba1 129.09(18) . . ?
Cu2 O2 Ba1 91.31(7) . . ?
Cu1 O2 Ba1 90.98(7) . . ?
C11 O3 Cu2 120.7(2) . . ?
C11 O4 Cu1 122.1(2) . . ?
C13 O5 Cu1 112.2(2) . . ?
C13 O6 Ba1 140.9(2) . . ?
C15 O7 Cu2 115.2(2) . . ?
C15 O8 Ba1 138.4(2) . . ?
C17 O9 Ba1 138.9(2) . . ?
C17 O10 Cu3 114.1(2) . . ?
C19 O11 Ba1 138.5(2) . . ?
C19 O12 Cu4 114.1(2) . . ?
C21 O13 Cu3 123.91(18) . . ?
C21 O13 Cu4 117.33(19) . . ?
Cu3 O13 Cu4 94.00(9) . . ?
C21 O13 Ba1 132.60(18) . . ?
Cu3 O13 Ba1 89.68(7) . . ?
Cu4 O13 Ba1 88.77(7) . . ?
C26 O14 Cu4 123.7(2) . . ?
C26 O14 Cu3 115.89(19) . . ?
Cu4 O14 Cu3 94.36(9) . . ?
C26 O14 Ba1 130.79(19) . . ?
Cu4 O14 Ba1 91.29(7) . . ?
Cu3 O14 Ba1 91.44(8) . . ?
C31 O15 Cu3 121.6(2) . . ?
C31 O16 Cu4 121.5(2) . . ?
C41 O20 C41 117(3) . 2_755 ?
O20 C41 C40 100.2(18) . . ?
O20 C41 H41A 111.7 . . ?
C40 C41 H41A 111.7 . . ?
O20 C41 H41B 111.7 . . ?
C40 C41 H41B 111.7 . . ?
H41A C41 H41B 109.5 . . ?
C41 C40 C40 98.8(13) . 2_755 ?
C41 C40 H40A 112.0 . . ?
C40 C40 H40A 112.0 2_755 . ?
C41 C40 H40B 112.0 . . ?
C40 C40 H40B 112.0 2_755 . ?
H40A C40 H40B 109.7 . . ?
C45 O21 C42 120(3) . . ?
O21 C42 C43 99(3) . . ?
O21 C42 H42A 111.9 . . ?
C43 C42 H42A 111.9 . . ?
O21 C42 H42B 111.9 . . ?
C43 C42 H42B 111.9 . . ?
H42A C42 H42B 109.6 . . ?
C42 C43 C44 113(3) . . ?
C42 C43 H43A 109.1 . . ?
C44 C43 H43A 109.1 . . ?
C42 C43 H43B 109.1 . . ?
C44 C43 H43B 109.1 . . ?
H43A C43 H43B 107.8 . . ?
C45 C44 C43 101(3) . . ?
C45 C44 H44A 111.6 . . ?
C43 C44 H44A 111.6 . . ?
C45 C44 H44B 111.6 . . ?
C43 C44 H44B 111.6 . . ?
H44A C44 H44B 109.4 . . ?
O21 C45 C44 107(3) . . ?
O21 C45 H45A 110.3 . . ?
C44 C45 H45A 110.3 . . ?
O21 C45 H45B 110.3 . . ?
C44 C45 H45B 110.3 . . ?
H45A C45 H45B 108.6 . . ?

loop_
_geom_bond_atom_site_label_1
_geom_bond_atom_site_label_2
_geom_bond_distance
_geom_bond_site_symmetry_2
_geom_bond_publ_flag
Ba1 O8 2.693(2) . ?
Ba1 O9 2.714(2) . ?
Ba1 O6 2.720(2) . ?
Ba1 O11 2.731(2) . ?
Ba1 O14 2.779(2) . ?
Ba1 O2 2.803(2) . ?
Ba1 O13 2.848(2) . ?
Ba1 O1 2.910(2) . ?
Ba1 Cu4 3.4393(4) . ?
Ba1 Cu3 3.4536(4) . ?
Ba1 Cu1 3.4595(4) . ?
Ba1 Cu2 3.4602(4) . ?
C1 O1 1.434(4) . ?
C1 C2 1.503(5) . ?
C1 H1A 0.9900 . ?
C1 H1B 0.9900 . ?
C2 C3 1.523(5) . ?
C2 H2A 0.9900 . ?
C2 H2B 0.9900 . ?
C3 N4 1.487(5) . ?
C3 H3A 0.9900 . ?
C3 H3B 0.9900 . ?
C4 N4 1.485(5) . ?
C4 H4A 0.9800 . ?
C4 H4B 0.9800 . ?
C4 H4C 0.9800 . ?
C5 N4 1.484(5) . ?
C5 H5A 0.9800 . ?
C5 H5B 0.9800 . ?
C5 H5C 0.9800 . ?
C6 O2 1.416(4) . ?
C6 C7 1.512(4) . ?
C6 H6A 0.9900 . ?
C6 H6B 0.9900 . ?
C7 C8 1.513(5) . ?
C7 H7A 0.9900 . ?
C7 H7B 0.9900 . ?
C8 N3 1.493(4) . ?
C8 H8A 0.9900 . ?
C8 H8B 0.9900 . ?
C9 N3 1.493(4) . ?
C9 H9A 0.9800 . ?
C9 H9B 0.9800 . ?
C9 H9C 0.9800 . ?
C10 N3 1.487(4) . ?
C10 H10A 0.9800 . ?
C10 H10B 0.9800 . ?
C10 H10C 0.9800 . ?
C11 O3 1.246(4) . ?
C11 O4 1.247(4) . ?
C11 C12 1.545(5) . ?
C12 F2 1.303(5) . ?
C12 F3 1.319(5) . ?
C12 F1 1.358(5) . ?
C13 O6 1.235(4) . ?
C13 O5 1.258(4) . ?
C13 C14 1.537(5) . ?
C14 F5 1.234(6) . ?
C14 F4B 1.234(8) . ?
C14 F5B 1.282(7) . ?
C14 F6 1.306(8) . ?
C14 F6B 1.385(7) . ?
C14 F4 1.408(7) . ?
C15 O8 1.228(4) . ?
C15 O7 1.259(4) . ?
C15 C16 1.540(5) . ?
C16 F8B 1.260(9) . ?
C16 F9 1.268(10) . ?
C16 F7 1.271(9) . ?
C16 F7B 1.294(8) . ?
C16 F9B 1.342(10) . ?
C16 F8 1.356(10) . ?
C17 O9 1.236(4) . ?
C17 O10 1.259(4) . ?
C17 C18 1.534(5) . ?
C18 F12 1.260(6) . ?
C18 F10 1.267(5) . ?
C18 F11 1.372(8) . ?
C19 O11 1.238(4) . ?
C19 O12 1.253(4) . ?
C19 C20 1.536(5) . ?
C20 F15B 1.249(7) . ?
C20 F15 1.251(6) . ?
C20 F14B 1.254(10) . ?
C20 F13 1.280(7) . ?
C20 F14 1.422(6) . ?
C20 F13B 1.484(9) . ?
C21 O13 1.429(4) . ?
C21 C22 1.507(5) . ?
C21 H21A 0.9900 . ?
C21 H21B 0.9900 . ?
C22 C23 1.519(5) . ?
C22 H22A 0.9900 . ?
C22 H22B 0.9900 . ?
C23 N2 1.495(4) . ?
C23 H23A 0.9900 . ?
C23 H23B 0.9900 . ?
C24 N2 1.494(5) . ?
C24 H24A 0.9800 . ?
C24 H24B 0.9800 . ?
C24 H24C 0.9800 . ?
C25 N2 1.484(4) . ?
C25 H25A 0.9800 . ?
C25 H25B 0.9800 . ?
C25 H25C 0.9800 . ?
C26 O14 1.433(4) . ?
C26 C27 1.509(5) . ?
C26 H26A 0.9900 . ?
C26 H26B 0.9900 . ?
C27 C28 1.513(5) . ?
C27 H27A 0.9900 . ?
C27 H27B 0.9900 . ?
C28 N1 1.498(5) . ?
C28 H28A 0.9900 . ?
C28 H28B 0.9900 . ?
C29 N1 1.479(4) . ?
C29 H29A 0.9800 . ?
C29 H29B 0.9800 . ?
C29 H29C 0.9800 . ?
C30 N1 1.490(4) . ?
C30 H30A 0.9800 . ?
C30 H30B 0.9800 . ?
C30 H30C 0.9800 . ?
C31 O15 1.236(4) . ?
C31 O16 1.240(4) . ?
C31 C32 1.548(5) . ?
C32 F16 1.289(7) . ?
C32 F18 1.298(6) . ?
C32 F17 1.314(7) . ?
Cu1 O1 1.957(2) . ?
Cu1 O2 1.980(2) . ?
Cu1 O5 1.993(2) . ?
Cu1 N4 2.035(3) . ?
Cu1 O4 2.180(2) . ?
Cu1 Cu2 2.9053(5) . ?
Cu2 O2 1.965(2) . ?
Cu2 O1 1.988(2) . ?
Cu2 O7 1.988(2) . ?
Cu2 N3 2.020(3) . ?
Cu2 O3 2.202(2) . ?
Cu3 O13 1.970(2) . ?
Cu3 O14 1.982(2) . ?
Cu3 O10 2.013(2) . ?
Cu3 N2 2.021(3) . ?
Cu3 O15 2.188(2) . ?
Cu3 Cu4 2.8958(5) . ?
Cu4 O14 1.965(2) . ?
Cu4 O13 1.990(2) . ?
Cu4 O12 2.002(2) . ?
Cu4 N1 2.019(3) . ?
Cu4 O16 2.177(2) . ?
O20 C41 1.402(14) . ?
O20 C41 1.402(14) 2_755 ?
C41 C40 1.545(18) . ?
C41 H41A 0.9900 . ?
C41 H41B 0.9900 . ?
C40 C40 1.56(2) 2_755 ?
C40 H40A 0.9900 . ?
C40 H40B 0.9900 . ?
O21 C45 1.42(2) . ?
O21 C42 1.443(19) . ?
C42 C43 1.54(2) . ?
C42 H42A 0.9900 . ?
C42 H42B 0.9900 . ?
C43 C44 1.59(2) . ?
C43 H43A 0.9900 . ?
C43 H43B 0.9900 . ?
C44 C45 1.54(2) . ?
C44 H44A 0.9900 . ?
C44 H44B 0.9900 . ?
C45 H45A 0.9900 . ?
C45 H45B 0.9900 . ?

loop_
_geom_torsion_atom_site_label_1
_geom_torsion_atom_site_label_2
_geom_torsion_atom_site_label_3
_geom_torsion_atom_site_label_4
_geom_torsion
_geom_torsion_site_symmetry_1
_geom_torsion_site_symmetry_2
_geom_torsion_site_symmetry_3
_geom_torsion_site_symmetry_4
_geom_torsion_publ_flag
O1 C1 C2 C3 -62.5(4) . . . . ?
C1 C2 C3 N4 74.3(4) . . . . ?
O2 C6 C7 C8 -62.9(4) . . . . ?
C6 C7 C8 N3 74.6(4) . . . . ?
O3 C11 C12 F2 20.4(5) . . . . ?
O4 C11 C12 F2 -162.6(3) . . . . ?
O3 C11 C12 F3 146.6(4) . . . . ?
O4 C11 C12 F3 -36.4(5) . . . . ?
O3 C11 C12 F1 -96.1(4) . . . . ?
O4 C11 C12 F1 80.9(4) . . . . ?
O6 C13 C14 F5 -177.4(10) . . . . ?
O5 C13 C14 F5 5.0(11) . . . . ?
O6 C13 C14 F4B -15.3(10) . . . . ?
O5 C13 C14 F4B 167.1(9) . . . . ?
O6 C13 C14 F5B 117.1(9) . . . . ?
O5 C13 C14 F5B -60.4(9) . . . . ?
O6 C13 C14 F6 -42.6(8) . . . . ?
O5 C13 C14 F6 139.8(7) . . . . ?
O6 C13 C14 F6B -132.0(5) . . . . ?
O5 C13 C14 F6B 50.4(6) . . . . ?
O6 C13 C14 F4 65.2(6) . . . . ?
O5 C13 C14 F4 -112.4(6) . . . . ?
O8 C15 C16 F8B 147.3(13) . . . . ?
O7 C15 C16 F8B -33.9(13) . . . . ?
O8 C15 C16 F9 5.0(11) . . . . ?
O7 C15 C16 F9 -176.2(10) . . . . ?
O8 C15 C16 F7 -126.3(7) . . . . ?
O7 C15 C16 F7 52.6(8) . . . . ?
O8 C15 C16 F7B 21.0(9) . . . . ?
O7 C15 C16 F7B -160.1(8) . . . . ?
O8 C15 C16 F9B -92.3(13) . . . . ?
O7 C15 C16 F9B 86.5(13) . . . . ?
O8 C15 C16 F8 121.9(6) . . . . ?
O7 C15 C16 F8 -59.3(7) . . . . ?
O9 C17 C18 F12 -143.9(5) . . . . ?
O10 C17 C18 F12 33.7(7) . . . . ?
O9 C17 C18 F10 -4.6(7) . . . . ?
O10 C17 C18 F10 172.9(5) . . . . ?
O9 C17 C18 F11 106.8(4) . . . . ?
O10 C17 C18 F11 -75.6(5) . . . . ?
O11 C19 C20 F15B -175.5(8) . . . . ?
O12 C19 C20 F15B 2.8(9) . . . . ?
O11 C19 C20 F15 133.5(5) . . . . ?
O12 C19 C20 F15 -48.2(6) . . . . ?
O11 C19 C20 F14B -26.6(10) . . . . ?
O12 C19 C20 F14B 151.7(9) . . . . ?
O11 C19 C20 F13 0.1(7) . . . . ?
O12 C19 C20 F13 178.3(6) . . . . ?
O11 C19 C20 F14 -111.5(5) . . . . ?
O12 C19 C20 F14 66.8(5) . . . . ?
O11 C19 C20 F13B 79.8(6) . . . . ?
O12 C19 C20 F13B -102.0(6) . . . . ?
O13 C21 C22 C23 62.9(4) . . . . ?
C21 C22 C23 N2 -76.2(4) . . . . ?
O14 C26 C27 C28 60.5(4) . . . . ?
C26 C27 C28 N1 -74.6(4) . . . . ?
O15 C31 C32 F16 45.8(6) . . . . ?
O16 C31 C32 F16 -135.8(5) . . . . ?
O15 C31 C32 F18 171.3(4) . . . . ?
O16 C31 C32 F18 -10.3(7) . . . . ?
O15 C31 C32 F17 -70.2(6) . . . . ?
O16 C31 C32 F17 108.2(5) . . . . ?
O8 Ba1 Cu1 O1 -19.28(9) . . . . ?
O9 Ba1 Cu1 O1 70.99(9) . . . . ?
O6 Ba1 Cu1 O1 162.19(10) . . . . ?
O11 Ba1 Cu1 O1 -116.55(9) . . . . ?
O14 Ba1 Cu1 O1 134.28(9) . . . . ?
O2 Ba1 Cu1 O1 -96.55(11) . . . . ?
Cu4 Ba1 Cu1 O1 179.81(8) . . . . ?
Cu3 Ba1 Cu1 O1 88.50(8) . . . . ?
Cu2 Ba1 Cu1 O1 -48.63(8) . . . . ?
O8 Ba1 Cu1 O2 77.27(9) . . . . ?
O9 Ba1 Cu1 O2 167.54(9) . . . . ?
O6 Ba1 Cu1 O2 -101.26(10) . . . . ?
O11 Ba1 Cu1 O2 -20.00(9) . . . . ?
O14 Ba1 Cu1 O2 -129.17(9) . . . . ?
O1 Ba1 Cu1 O2 96.55(11) . . . . ?
Cu4 Ba1 Cu1 O2 -83.64(8) . . . . ?
Cu3 Ba1 Cu1 O2 -174.95(8) . . . . ?
Cu2 Ba1 Cu1 O2 47.92(7) . . . . ?
O8 Ba1 Cu1 O5 165.27(9) . . . . ?
O9 Ba1 Cu1 O5 -104.46(9) . . . . ?
O6 Ba1 Cu1 O5 -13.26(10) . . . . ?
O11 Ba1 Cu1 O5 68.00(9) . . . . ?
O14 Ba1 Cu1 O5 -41.17(9) . . . . ?
O2 Ba1 Cu1 O5 88.00(10) . . . . ?
O1 Ba1 Cu1 O5 -175.45(10) . . . . ?
Cu4 Ba1 Cu1 O5 4.36(7) . . . . ?
Cu3 Ba1 Cu1 O5 -86.95(7) . . . . ?
Cu2 Ba1 Cu1 O5 135.92(7) . . . . ?
O8 Ba1 Cu1 N4 -100.68(11) . . . . ?
O9 Ba1 Cu1 N4 -10.41(12) . . . . ?
O6 Ba1 Cu1 N4 80.78(12) . . . . ?
O11 Ba1 Cu1 N4 162.04(12) . . . . ?
O14 Ba1 Cu1 N4 52.88(12) . . . . ?
O2 Ba1 Cu1 N4 -177.95(13) . . . . ?
O1 Ba1 Cu1 N4 -81.40(13) . . . . ?
Cu4 Ba1 Cu1 N4 98.41(10) . . . . ?
Cu3 Ba1 Cu1 N4 7.09(10) . . . . ?
Cu2 Ba1 Cu1 N4 -130.03(10) . . . . ?
O8 Ba1 Cu1 O4 39.92(12) . . . . ?
O9 Ba1 Cu1 O4 130.19(12) . . . . ?
O6 Ba1 Cu1 O4 -138.61(13) . . . . ?
O11 Ba1 Cu1 O4 -57.36(12) . . . . ?
O14 Ba1 Cu1 O4 -166.52(12) . . . . ?
O2 Ba1 Cu1 O4 -37.35(13) . . . . ?
O1 Ba1 Cu1 O4 59.20(13) . . . . ?
Cu4 Ba1 Cu1 O4 -120.99(11) . . . . ?
Cu3 Ba1 Cu1 O4 147.69(11) . . . . ?
Cu2 Ba1 Cu1 O4 10.57(11) . . . . ?
O8 Ba1 Cu1 Cu2 29.35(5) . . . . ?
O9 Ba1 Cu1 Cu2 119.62(5) . . . . ?
O6 Ba1 Cu1 Cu2 -149.18(7) . . . . ?
O11 Ba1 Cu1 Cu2 -67.92(6) . . . . ?
O14 Ba1 Cu1 Cu2 -177.09(6) . . . . ?
O2 Ba1 Cu1 Cu2 -47.92(7) . . . . ?
O1 Ba1 Cu1 Cu2 48.63(8) . . . . ?
Cu4 Ba1 Cu1 Cu2 -131.561(17) . . . . ?
Cu3 Ba1 Cu1 Cu2 137.124(17) . . . . ?
O1 Cu1 Cu2 O2 130.92(13) . . . . ?
O5 Cu1 Cu2 O2 -13.11(13) . . . . ?
N4 Cu1 Cu2 O2 166.48(15) . . . . ?
O4 Cu1 Cu2 O2 -110.63(11) . . . . ?
Ba1 Cu1 Cu2 O2 63.17(9) . . . . ?
O2 Cu1 Cu2 O1 -130.92(13) . . . . ?
O5 Cu1 Cu2 O1 -144.02(13) . . . . ?
N4 Cu1 Cu2 O1 35.56(15) . . . . ?
O4 Cu1 Cu2 O1 118.46(11) . . . . ?
Ba1 Cu1 Cu2 O1 -67.74(9) . . . . ?
O1 Cu1 Cu2 O7 -6.09(13) . . . . ?
O2 Cu1 Cu2 O7 -137.01(13) . . . . ?
O5 Cu1 Cu2 O7 -150.11(13) . . . . ?
N4 Cu1 Cu2 O7 29.48(15) . . . . ?
O4 Cu1 Cu2 O7 112.37(11) . . . . ?
Ba1 Cu1 Cu2 O7 -73.83(9) . . . . ?
O1 Cu1 Cu2 N3 167.73(14) . . . . ?
O2 Cu1 Cu2 N3 36.81(14) . . . . ?
O5 Cu1 Cu2 N3 23.71(14) . . . . ?
N4 Cu1 Cu2 N3 -156.70(16) . . . . ?
O4 Cu1 Cu2 N3 -73.81(12) . . . . ?
Ba1 Cu1 Cu2 N3 99.99(11) . . . . ?
O1 Cu1 Cu2 O3 -104.59(12) . . . . ?
O2 Cu1 Cu2 O3 124.49(11) . . . . ?
O5 Cu1 Cu2 O3 111.38(11) . . . . ?
N4 Cu1 Cu2 O3 -69.03(14) . . . . ?
O4 Cu1 Cu2 O3 13.86(9) . . . . ?
Ba1 Cu1 Cu2 O3 -172.34(7) . . . . ?
O1 Cu1 Cu2 Ba1 67.74(9) . . . . ?
O2 Cu1 Cu2 Ba1 -63.17(9) . . . . ?
O5 Cu1 Cu2 Ba1 -76.28(9) . . . . ?
N4 Cu1 Cu2 Ba1 103.31(12) . . . . ?
O4 Cu1 Cu2 Ba1 -173.80(6) . . . . ?
O8 Ba1 Cu2 O2 166.80(10) . . . . ?
O9 Ba1 Cu2 O2 -117.74(9) . . . . ?
O6 Ba1 Cu2 O2 -23.28(9) . . . . ?
O11 Ba1 Cu2 O2 72.75(9) . . . . ?
O13 Ba1 Cu2 O2 131.84(9) . . . . ?
O1 Ba1 Cu2 O2 -96.09(10) . . . . ?
Cu4 Ba1 Cu2 O2 81.08(8) . . . . ?
Cu3 Ba1 Cu2 O2 -178.83(8) . . . . ?
Cu1 Ba1 Cu2 O2 -48.42(7) . . . . ?
O8 Ba1 Cu2 O1 -97.10(10) . . . . ?
O9 Ba1 Cu2 O1 -21.65(9) . . . . ?
O6 Ba1 Cu2 O1 72.81(9) . . . . ?
O11 Ba1 Cu2 O1 168.85(9) . . . . ?
O2 Ba1 Cu2 O1 96.09(10) . . . . ?
O13 Ba1 Cu2 O1 -132.06(9) . . . . ?
Cu4 Ba1 Cu2 O1 177.17(7) . . . . ?
Cu3 Ba1 Cu2 O1 -82.73(8) . . . . ?
Cu1 Ba1 Cu2 O1 47.68(7) . . . . ?
O8 Ba1 Cu2 O7 -9.09(9) . . . . ?
O9 Ba1 Cu2 O7 66.37(9) . . . . ?
O6 Ba1 Cu2 O7 160.83(9) . . . . ?
O11 Ba1 Cu2 O7 -103.14(9) . . . . ?
O2 Ba1 Cu2 O7 -175.89(10) . . . . ?
O13 Ba1 Cu2 O7 -44.05(9) . . . . ?
O1 Ba1 Cu2 O7 88.02(10) . . . . ?
Cu4 Ba1 Cu2 O7 -94.81(7) . . . . ?
Cu3 Ba1 Cu2 O7 5.28(8) . . . . ?
Cu1 Ba1 Cu2 O7 135.69(7) . . . . ?
O8 Ba1 Cu2 N3 85.27(11) . . . . ?
O9 Ba1 Cu2 N3 160.72(10) . . . . ?
O6 Ba1 Cu2 N3 -104.82(10) . . . . ?
O11 Ba1 Cu2 N3 -8.79(10) . . . . ?
O2 Ba1 Cu2 N3 -81.54(11) . . . . ?
O13 Ba1 Cu2 N3 50.31(10) . . . . ?
O1 Ba1 Cu2 N3 -177.63(11) . . . . ?
Cu4 Ba1 Cu2 N3 -0.46(9) . . . . ?
Cu3 Ba1 Cu2 N3 99.63(9) . . . . ?
Cu1 Ba1 Cu2 N3 -129.96(9) . . . . ?
O8 Ba1 Cu2 O3 -131.17(13) . . . . ?
O9 Ba1 Cu2 O3 -55.71(13) . . . . ?
O6 Ba1 Cu2 O3 38.75(13) . . . . ?
O11 Ba1 Cu2 O3 134.78(13) . . . . ?
O2 Ba1 Cu2 O3 62.03(14) . . . . ?
O13 Ba1 Cu2 O3 -166.13(13) . . . . ?
O1 Ba1 Cu2 O3 -34.06(14) . . . . ?
Cu4 Ba1 Cu2 O3 143.11(12) . . . . ?
Cu3 Ba1 Cu2 O3 -116.80(12) . . . . ?
Cu1 Ba1 Cu2 O3 13.61(12) . . . . ?
O8 Ba1 Cu2 Cu1 -144.78(6) . . . . ?
O9 Ba1 Cu2 Cu1 -69.32(6) . . . . ?
O6 Ba1 Cu2 Cu1 25.14(6) . . . . ?
O11 Ba1 Cu2 Cu1 121.17(5) . . . . ?
O2 Ba1 Cu2 Cu1 48.42(7) . . . . ?
O13 Ba1 Cu2 Cu1 -179.74(6) . . . . ?
O1 Ba1 Cu2 Cu1 -47.68(7) . . . . ?
Cu4 Ba1 Cu2 Cu1 129.496(18) . . . . ?
Cu3 Ba1 Cu2 Cu1 -130.409(19) . . . . ?
O8 Ba1 Cu3 O13 -71.31(9) . . . . ?
O9 Ba1 Cu3 O13 -160.23(10) . . . . ?
O6 Ba1 Cu3 O13 122.33(10) . . . . ?
O11 Ba1 Cu3 O13 22.06(9) . . . . ?
O14 Ba1 Cu3 O13 97.53(11) . . . . ?
O1 Ba1 Cu3 O13 -132.57(9) . . . . ?
Cu4 Ba1 Cu3 O13 49.19(8) . . . . ?
Cu1 Ba1 Cu3 O13 178.65(8) . . . . ?
Cu2 Ba1 Cu3 O13 -83.32(8) . . . . ?
O8 Ba1 Cu3 O14 -168.84(9) . . . . ?
O9 Ba1 Cu3 O14 102.24(10) . . . . ?
O6 Ba1 Cu3 O14 24.80(9) . . . . ?
O11 Ba1 Cu3 O14 -75.47(9) . . . . ?
O13 Ba1 Cu3 O14 -97.53(11) . . . . ?
O1 Ba1 Cu3 O14 129.90(9) . . . . ?
Cu4 Ba1 Cu3 O14 -48.34(7) . . . . ?
Cu1 Ba1 Cu3 O14 81.13(8) . . . . ?
Cu2 Ba1 Cu3 O14 179.15(7) . . . . ?
O8 Ba1 Cu3 O10 102.23(9) . . . . ?
O9 Ba1 Cu3 O10 13.31(10) . . . . ?
O6 Ba1 Cu3 O10 -64.13(9) . . . . ?
O11 Ba1 Cu3 O10 -164.39(9) . . . . ?
O14 Ba1 Cu3 O10 -88.93(10) . . . . ?
O13 Ba1 Cu3 O10 173.55(11) . . . . ?
O1 Ba1 Cu3 O10 40.98(9) . . . . ?
Cu4 Ba1 Cu3 O10 -137.27(8) . . . . ?
Cu1 Ba1 Cu3 O10 -7.80(8) . . . . ?
Cu2 Ba1 Cu3 O10 90.22(8) . . . . ?
O8 Ba1 Cu3 N2 8.56(11) . . . . ?
O9 Ba1 Cu3 N2 -80.36(11) . . . . ?
O6 Ba1 Cu3 N2 -157.80(11) . . . . ?
O11 Ba1 Cu3 N2 101.93(11) . . . . ?
O14 Ba1 Cu3 N2 177.40(12) . . . . ?
O13 Ba1 Cu3 N2 79.87(12) . . . . ?
O1 Ba1 Cu3 N2 -52.70(11) . . . . ?
Cu4 Ba1 Cu3 N2 129.06(9) . . . . ?
Cu1 Ba1 Cu3 N2 -101.48(9) . . . . ?
Cu2 Ba1 Cu3 N2 -3.45(10) . . . . ?
O8 Ba1 Cu3 O15 -133.98(13) . . . . ?
O9 Ba1 Cu3 O15 137.10(14) . . . . ?
O6 Ba1 Cu3 O15 59.66(13) . . . . ?
O11 Ba1 Cu3 O15 -40.60(13) . . . . ?
O14 Ba1 Cu3 O15 34.86(14) . . . . ?
O13 Ba1 Cu3 O15 -62.66(14) . . . . ?
O1 Ba1 Cu3 O15 164.77(13) . . . . ?
Cu4 Ba1 Cu3 O15 -13.48(12) . . . . ?
Cu1 Ba1 Cu3 O15 115.99(12) . . . . ?
Cu2 Ba1 Cu3 O15 -145.98(12) . . . . ?
O8 Ba1 Cu3 Cu4 -120.50(5) . . . . ?
O9 Ba1 Cu3 Cu4 150.58(7) . . . . ?
O6 Ba1 Cu3 Cu4 73.14(6) . . . . ?
O11 Ba1 Cu3 Cu4 -27.13(5) . . . . ?
O14 Ba1 Cu3 Cu4 48.34(7) . . . . ?
O13 Ba1 Cu3 Cu4 -49.19(8) . . . . ?
O1 Ba1 Cu3 Cu4 178.24(6) . . . . ?
Cu1 Ba1 Cu3 Cu4 129.466(18) . . . . ?
Cu2 Ba1 Cu3 Cu4 -132.508(19) . . . . ?
O13 Cu3 Cu4 O14 -128.16(13) . . . . ?
O10 Cu3 Cu4 O14 10.15(13) . . . . ?
N2 Cu3 Cu4 O14 -166.79(15) . . . . ?
O15 Cu3 Cu4 O14 109.39(11) . . . . ?
Ba1 Cu3 Cu4 O14 -62.61(9) . . . . ?
O14 Cu3 Cu4 O13 128.16(13) . . . . ?
O10 Cu3 Cu4 O13 138.31(13) . . . . ?
N2 Cu3 Cu4 O13 -38.63(15) . . . . ?
O15 Cu3 Cu4 O13 -122.44(11) . . . . ?
Ba1 Cu3 Cu4 O13 65.56(9) . . . . ?
O13 Cu3 Cu4 O12 9.91(13) . . . . ?
O14 Cu3 Cu4 O12 138.08(13) . . . . ?
O10 Cu3 Cu4 O12 148.22(13) . . . . ?
N2 Cu3 Cu4 O12 -28.72(15) . . . . ?
O15 Cu3 Cu4 O12 -112.53(11) . . . . ?
Ba1 Cu3 Cu4 O12 75.47(9) . . . . ?
O13 Cu3 Cu4 N1 -166.81(14) . . . . ?
O14 Cu3 Cu4 N1 -38.65(14) . . . . ?
O10 Cu3 Cu4 N1 -28.50(15) . . . . ?
N2 Cu3 Cu4 N1 154.56(16) . . . . ?
O15 Cu3 Cu4 N1 70.75(13) . . . . ?
Ba1 Cu3 Cu4 N1 -101.25(11) . . . . ?
O13 Cu3 Cu4 O16 107.30(11) . . . . ?
O14 Cu3 Cu4 O16 -124.54(11) . . . . ?
O10 Cu3 Cu4 O16 -114.39(12) . . . . ?
N2 Cu3 Cu4 O16 68.67(14) . . . . ?
O15 Cu3 Cu4 O16 -15.14(10) . . . . ?
Ba1 Cu3 Cu4 O16 172.86(7) . . . . ?
O13 Cu3 Cu4 Ba1 -65.56(9) . . . . ?
O14 Cu3 Cu4 Ba1 62.61(9) . . . . ?
O10 Cu3 Cu4 Ba1 72.75(10) . . . . ?
N2 Cu3 Cu4 Ba1 -104.19(12) . . . . ?
O15 Cu3 Cu4 Ba1 172.00(7) . . . . ?
O8 Ba1 Cu4 O14 119.56(10) . . . . ?
O9 Ba1 Cu4 O14 23.88(10) . . . . ?
O6 Ba1 Cu4 O14 -66.82(9) . . . . ?
O11 Ba1 Cu4 O14 -163.92(10) . . . . ?
O2 Ba1 Cu4 O14 -127.96(10) . . . . ?
O13 Ba1 Cu4 O14 96.88(10) . . . . ?
Cu3 Ba1 Cu4 O14 48.62(8) . . . . ?
Cu1 Ba1 Cu4 O14 -81.17(8) . . . . ?
Cu2 Ba1 Cu4 O14 -173.92(8) . . . . ?
O8 Ba1 Cu4 O13 22.68(9) . . . . ?
O9 Ba1 Cu4 O13 -73.00(9) . . . . ?
O6 Ba1 Cu4 O13 -163.70(9) . . . . ?
O11 Ba1 Cu4 O13 99.20(9) . . . . ?
O14 Ba1 Cu4 O13 -96.88(10) . . . . ?
O2 Ba1 Cu4 O13 135.16(9) . . . . ?
Cu3 Ba1 Cu4 O13 -48.25(7) . . . . ?
Cu1 Ba1 Cu4 O13 -178.04(7) . . . . ?
Cu2 Ba1 Cu4 O13 89.20(7) . . . . ?
O8 Ba1 Cu4 O12 -65.09(9) . . . . ?
O9 Ba1 Cu4 O12 -160.77(9) . . . . ?
O6 Ba1 Cu4 O12 108.52(8) . . . . ?
O11 Ba1 Cu4 O12 11.42(9) . . . . ?
O14 Ba1 Cu4 O12 175.35(10) . . . . ?
O2 Ba1 Cu4 O12 47.39(9) . . . . ?
O13 Ba1 Cu4 O12 -87.77(10) . . . . ?
Cu3 Ba1 Cu4 O12 -136.03(7) . . . . ?
Cu1 Ba1 Cu4 O12 94.18(7) . . . . ?
Cu2 Ba1 Cu4 O12 1.42(7) . . . . ?
O8 Ba1 Cu4 N1 -159.48(11) . . . . ?
O9 Ba1 Cu4 N1 104.84(11) . . . . ?
O6 Ba1 Cu4 N1 14.14(11) . . . . ?
O11 Ba1 Cu4 N1 -82.96(11) . . . . ?
O14 Ba1 Cu4 N1 80.96(12) . . . . ?
O2 Ba1 Cu4 N1 -47.00(11) . . . . ?
O13 Ba1 Cu4 N1 177.84(12) . . . . ?
Cu3 Ba1 Cu4 N1 129.58(9) . . . . ?
Cu1 Ba1 Cu4 N1 -0.20(10) . . . . ?
Cu2 Ba1 Cu4 N1 -92.96(9) . . . . ?
O8 Ba1 Cu4 O16 58.33(14) . . . . ?
O9 Ba1 Cu4 O16 -37.35(14) . . . . ?
O6 Ba1 Cu4 O16 -128.06(14) . . . . ?
O11 Ba1 Cu4 O16 134.84(14) . . . . ?
O14 Ba1 Cu4 O16 -61.23(15) . . . . ?
O2 Ba1 Cu4 O16 170.81(14) . . . . ?
O13 Ba1 Cu4 O16 35.64(14) . . . . ?
Cu3 Ba1 Cu4 O16 -12.61(12) . . . . ?
Cu1 Ba1 Cu4 O16 -142.40(12) . . . . ?
Cu2 Ba1 Cu4 O16 124.84(13) . . . . ?
O8 Ba1 Cu4 Cu3 70.94(6) . . . . ?
O9 Ba1 Cu4 Cu3 -24.74(6) . . . . ?
O6 Ba1 Cu4 Cu3 -115.45(5) . . . . ?
O11 Ba1 Cu4 Cu3 147.45(6) . . . . ?
O14 Ba1 Cu4 Cu3 -48.62(8) . . . . ?
O2 Ba1 Cu4 Cu3 -176.58(5) . . . . ?
O13 Ba1 Cu4 Cu3 48.25(7) . . . . ?
Cu1 Ba1 Cu4 Cu3 -129.789(17) . . . . ?
Cu2 Ba1 Cu4 Cu3 137.453(18) . . . . ?
C27 C28 N1 C29 179.2(3) . . . . ?
C27 C28 N1 C30 -63.6(4) . . . . ?
C27 C28 N1 Cu4 58.9(3) . . . . ?
O14 Cu4 N1 C29 -152.1(2) . . . . ?
O12 Cu4 N1 C29 55.7(3) . . . . ?
O16 Cu4 N1 C29 -45.9(3) . . . . ?
Cu3 Cu4 N1 C29 -126.7(2) . . . . ?
Ba1 Cu4 N1 C29 154.3(2) . . . . ?
O14 Cu4 N1 C30 89.0(2) . . . . ?
O12 Cu4 N1 C30 -63.2(2) . . . . ?
O16 Cu4 N1 C30 -164.8(2) . . . . ?
Cu3 Cu4 N1 C30 114.4(2) . . . . ?
Ba1 Cu4 N1 C30 35.4(2) . . . . ?
O14 Cu4 N1 C28 -33.2(2) . . . . ?
O12 Cu4 N1 C28 174.6(2) . . . . ?
O16 Cu4 N1 C28 73.0(2) . . . . ?
Cu3 Cu4 N1 C28 -7.7(3) . . . . ?
Ba1 Cu4 N1 C28 -86.7(2) . . . . ?
C22 C23 N2 C25 179.2(3) . . . . ?
C22 C23 N2 C24 -63.8(4) . . . . ?
C22 C23 N2 Cu3 58.3(3) . . . . ?
O13 Cu3 N2 C25 -150.7(2) . . . . ?
O10 Cu3 N2 C25 57.0(2) . . . . ?
O15 Cu3 N2 C25 -46.6(3) . . . . ?
Cu4 Cu3 N2 C25 -125.1(2) . . . . ?
Ba1 Cu3 N2 C25 154.3(2) . . . . ?
O13 Cu3 N2 C24 90.5(2) . . . . ?
O10 Cu3 N2 C24 -61.8(2) . . . . ?
O15 Cu3 N2 C24 -165.4(2) . . . . ?
Cu4 Cu3 N2 C24 116.1(2) . . . . ?
Ba1 Cu3 N2 C24 35.5(2) . . . . ?
O13 Cu3 N2 C23 -31.5(2) . . . . ?
O10 Cu3 N2 C23 176.2(2) . . . . ?
O15 Cu3 N2 C23 72.6(2) . . . . ?
Cu4 Cu3 N2 C23 -5.9(3) . . . . ?
Ba1 Cu3 N2 C23 -86.4(2) . . . . ?
C7 C8 N3 C10 -177.5(3) . . . . ?
C7 C8 N3 C9 65.7(3) . . . . ?
C7 C8 N3 Cu2 -56.8(3) . . . . ?
O2 Cu2 N3 C10 150.1(2) . . . . ?
O7 Cu2 N3 C10 -58.6(2) . . . . ?
O3 Cu2 N3 C10 43.5(2) . . . . ?
Cu1 Cu2 N3 C10 125.9(2) . . . . ?
Ba1 Cu2 N3 C10 -155.97(19) . . . . ?
O2 Cu2 N3 C9 -92.0(2) . . . . ?
O7 Cu2 N3 C9 59.3(2) . . . . ?
O3 Cu2 N3 C9 161.4(2) . . . . ?
Cu1 Cu2 N3 C9 -116.3(2) . . . . ?
Ba1 Cu2 N3 C9 -38.1(2) . . . . ?
O2 Cu2 N3 C8 30.6(2) . . . . ?
O7 Cu2 N3 C8 -178.1(2) . . . . ?
O3 Cu2 N3 C8 -76.0(2) . . . . ?
Cu1 Cu2 N3 C8 6.4(3) . . . . ?
Ba1 Cu2 N3 C8 84.5(2) . . . . ?
C2 C3 N4 C5 66.4(4) . . . . ?
C2 C3 N4 C4 -176.6(3) . . . . ?
C2 C3 N4 Cu1 -56.3(4) . . . . ?
O1 Cu1 N4 C5 -91.4(2) . . . . ?
O5 Cu1 N4 C5 64.8(2) . . . . ?
O4 Cu1 N4 C5 167.2(2) . . . . ?
Cu2 Cu1 N4 C5 -114.9(2) . . . . ?
Ba1 Cu1 N4 C5 -34.4(3) . . . . ?
O1 Cu1 N4 C4 150.1(3) . . . . ?
O5 Cu1 N4 C4 -53.8(3) . . . . ?
O4 Cu1 N4 C4 48.6(3) . . . . ?
Cu2 Cu1 N4 C4 126.5(2) . . . . ?
Ba1 Cu1 N4 C4 -153.0(2) . . . . ?
O1 Cu1 N4 C3 31.1(2) . . . . ?
O5 Cu1 N4 C3 -172.8(2) . . . . ?
O4 Cu1 N4 C3 -70.3(2) . . . . ?
Cu2 Cu1 N4 C3 7.5(3) . . . . ?
Ba1 Cu1 N4 C3 88.1(2) . . . . ?
C2 C1 O1 Cu1 43.2(4) . . . . ?
C2 C1 O1 Cu2 161.1(2) . . . . ?
C2 C1 O1 Ba1 -83.0(3) . . . . ?
O2 Cu1 O1 C1 159.9(3) . . . . ?
O5 Cu1 O1 C1 -133.4(3) . . . . ?
N4 Cu1 O1 C1 -27.4(3) . . . . ?
O4 Cu1 O1 C1 66.4(3) . . . . ?
Cu2 Cu1 O1 C1 128.2(3) . . . . ?
Ba1 Cu1 O1 C1 -144.1(3) . . . . ?
O2 Cu1 O1 Cu2 31.64(8) . . . . ?
O5 Cu1 O1 Cu2 98.4(2) . . . . ?
N4 Cu1 O1 Cu2 -155.59(11) . . . . ?
O4 Cu1 O1 Cu2 -61.87(10) . . . . ?
Ba1 Cu1 O1 Cu2 87.64(8) . . . . ?
O2 Cu1 O1 Ba1 -56.01(7) . . . . ?
O5 Cu1 O1 Ba1 10.8(2) . . . . ?
N4 Cu1 O1 Ba1 116.77(10) . . . . ?
O4 Cu1 O1 Ba1 -149.51(7) . . . . ?
Cu2 Cu1 O1 Ba1 -87.64(8) . . . . ?
O2 Cu2 O1 C1 -164.6(2) . . . . ?
O7 Cu2 O1 C1 43.0(2) . . . . ?
O3 Cu2 O1 C1 -59.1(2) . . . . ?
Cu1 Cu2 O1 C1 -132.6(2) . . . . ?
Ba1 Cu2 O1 C1 139.3(2) . . . . ?
O2 Cu2 O1 Cu1 -31.96(8) . . . . ?
O7 Cu2 O1 Cu1 175.60(9) . . . . ?
O3 Cu2 O1 Cu1 73.52(10) . . . . ?
Ba1 Cu2 O1 Cu1 -88.14(8) . . . . ?
O2 Cu2 O1 Ba1 56.19(7) . . . . ?
O7 Cu2 O1 Ba1 -96.26(8) . . . . ?
O3 Cu2 O1 Ba1 161.67(7) . . . . ?
Cu1 Cu2 O1 Ba1 88.14(8) . . . . ?
O8 Ba1 O1 C1 -62.8(3) . . . . ?
O9 Ba1 O1 C1 32.4(3) . . . . ?
O6 Ba1 O1 C1 123.4(3) . . . . ?
O11 Ba1 O1 C1 -140.6(3) . . . . ?
O14 Ba1 O1 C1 58.8(3) . . . . ?
O2 Ba1 O1 C1 -174.4(3) . . . . ?
O13 Ba1 O1 C1 -40.1(3) . . . . ?
Cu3 Ba1 O1 C1 9.1(3) . . . . ?
Cu1 Ba1 O1 C1 137.9(3) . . . . ?
Cu2 Ba1 O1 C1 -127.2(3) . . . . ?
O8 Ba1 O1 Cu1 159.33(10) . . . . ?
O9 Ba1 O1 Cu1 -105.52(9) . . . . ?
O6 Ba1 O1 Cu1 -14.50(8) . . . . ?
O11 Ba1 O1 Cu1 81.53(9) . . . . ?
O14 Ba1 O1 Cu1 -79.06(12) . . . . ?
O2 Ba1 O1 Cu1 47.68(7) . . . . ?
O13 Ba1 O1 Cu1 -177.96(7) . . . . ?
Cu3 Ba1 O1 Cu1 -128.79(5) . . . . ?
Cu2 Ba1 O1 Cu1 94.92(9) . . . . ?
O8 Ba1 O1 Cu2 64.40(8) . . . . ?
O9 Ba1 O1 Cu2 159.56(9) . . . . ?
O6 Ba1 O1 Cu2 -109.42(8) . . . . ?
O11 Ba1 O1 Cu2 -13.40(11) . . . . ?
O14 Ba1 O1 Cu2 -173.98(8) . . . . ?
O2 Ba1 O1 Cu2 -47.25(7) . . . . ?
O13 Ba1 O1 Cu2 87.12(11) . . . . ?
Cu3 Ba1 O1 Cu2 136.28(4) . . . . ?
Cu1 Ba1 O1 Cu2 -94.92(9) . . . . ?
C7 C6 O2 Cu2 42.4(3) . . . . ?
C7 C6 O2 Cu1 160.3(2) . . . . ?
C7 C6 O2 Ba1 -82.7(3) . . . . ?
O1 Cu2 O2 C6 159.8(2) . . . . ?
O7 Cu2 O2 C6 -132.4(2) . . . . ?
N3 Cu2 O2 C6 -26.3(2) . . . . ?
O3 Cu2 O2 C6 70.4(2) . . . . ?
Cu1 Cu2 O2 C6 128.3(2) . . . . ?
Ba1 Cu2 O2 C6 -140.6(2) . . . . ?
O1 Cu2 O2 Cu1 31.55(8) . . . . ?
O7 Cu2 O2 Cu1 99.30(18) . . . . ?
N3 Cu2 O2 Cu1 -154.56(10) . . . . ?
O3 Cu2 O2 Cu1 -57.93(10) . . . . ?
Ba1 Cu2 O2 Cu1 91.10(8) . . . . ?
O1 Cu2 O2 Ba1 -59.54(7) . . . . ?
O7 Cu2 O2 Ba1 8.2(2) . . . . ?
N3 Cu2 O2 Ba1 114.35(9) . . . . ?
O3 Cu2 O2 Ba1 -149.03(7) . . . . ?
Cu1 Cu2 O2 Ba1 -91.10(8) . . . . ?
O1 Cu1 O2 C6 -164.4(2) . . . . ?
O5 Cu1 O2 C6 38.4(2) . . . . ?
O4 Cu1 O2 C6 -64.5(2) . . . . ?
Cu2 Cu1 O2 C6 -132.4(2) . . . . ?
Ba1 Cu1 O2 C6 136.2(2) . . . . ?
O1 Cu1 O2 Cu2 -32.05(9) . . . . ?
O5 Cu1 O2 Cu2 170.74(9) . . . . ?
O4 Cu1 O2 Cu2 67.89(9) . . . . ?
Ba1 Cu1 O2 Cu2 -91.40(8) . . . . ?
O1 Cu1 O2 Ba1 59.36(8) . . . . ?
O5 Cu1 O2 Ba1 -97.86(8) . . . . ?
O4 Cu1 O2 Ba1 159.29(7) . . . . ?
Cu2 Cu1 O2 Ba1 91.40(8) . . . . ?
O8 Ba1 O2 C6 126.1(2) . . . . ?
O9 Ba1 O2 C6 -143.0(2) . . . . ?
O6 Ba1 O2 C6 -67.8(2) . . . . ?
O11 Ba1 O2 C6 33.3(2) . . . . ?
O14 Ba1 O2 C6 -43.6(3) . . . . ?
O13 Ba1 O2 C6 50.5(3) . . . . ?
O1 Ba1 O2 C6 -174.9(3) . . . . ?
Cu4 Ba1 O2 C6 3.4(2) . . . . ?
Cu1 Ba1 O2 C6 -128.0(3) . . . . ?
Cu2 Ba1 O2 C6 137.1(3) . . . . ?
O8 Ba1 O2 Cu2 -11.03(8) . . . . ?
O9 Ba1 O2 Cu2 79.92(10) . . . . ?
O6 Ba1 O2 Cu2 155.07(10) . . . . ?
O11 Ba1 O2 Cu2 -103.84(8) . . . . ?
O14 Ba1 O2 Cu2 179.33(7) . . . . ?
O13 Ba1 O2 Cu2 -86.65(12) . . . . ?
O1 Ba1 O2 Cu2 47.94(7) . . . . ?
Cu4 Ba1 O2 Cu2 -133.70(5) . . . . ?
Cu1 Ba1 O2 Cu2 94.89(9) . . . . ?
O8 Ba1 O2 Cu1 -105.92(8) . . . . ?
O9 Ba1 O2 Cu1 -14.97(11) . . . . ?
O6 Ba1 O2 Cu1 60.17(8) . . . . ?
O11 Ba1 O2 Cu1 161.27(9) . . . . ?
O14 Ba1 O2 Cu1 84.43(11) . . . . ?
O13 Ba1 O2 Cu1 178.45(8) . . . . ?
O1 Ba1 O2 Cu1 -46.95(7) . . . . ?
Cu4 Ba1 O2 Cu1 131.40(5) . . . . ?
Cu2 Ba1 O2 Cu1 -94.89(9) . . . . ?
O4 C11 O3 Cu2 -3.3(5) . . . . ?
C12 C11 O3 Cu2 173.1(2) . . . . ?
O2 Cu2 O3 C11 23.7(3) . . . . ?
O1 Cu2 O3 C11 -52.4(3) . . . . ?
O7 Cu2 O3 C11 -144.9(3) . . . . ?
N3 Cu2 O3 C11 122.8(3) . . . . ?
Cu1 Cu2 O3 C11 -11.8(2) . . . . ?
Ba1 Cu2 O3 C11 -24.3(3) . . . . ?
O3 C11 O4 Cu1 24.2(5) . . . . ?
C12 C11 O4 Cu1 -152.2(2) . . . . ?
O1 Cu1 O4 C11 14.1(3) . . . . ?
O2 Cu1 O4 C11 -62.9(3) . . . . ?
O5 Cu1 O4 C11 -157.6(2) . . . . ?
N4 Cu1 O4 C11 112.0(3) . . . . ?
Cu2 Cu1 O4 C11 -23.6(2) . . . . ?
Ba1 Cu1 O4 C11 -33.3(3) . . . . ?
O6 C13 O5 Cu1 -2.2(5) . . . . ?
C14 C13 O5 Cu1 175.0(2) . . . . ?
O1 Cu1 O5 C13 5.0(4) . . . . ?
O2 Cu1 O5 C13 68.3(2) . . . . ?
N4 Cu1 O5 C13 -102.6(2) . . . . ?
O4 Cu1 O5 C13 165.1(2) . . . . ?
Cu2 Cu1 O5 C13 77.1(2) . . . . ?
Ba1 Cu1 O5 C13 14.1(2) . . . . ?
O5 C13 O6 Ba1 -23.9(6) . . . . ?
C14 C13 O6 Ba1 158.9(3) . . . . ?
O8 Ba1 O6 C13 21.0(5) . . . . ?
O9 Ba1 O6 C13 113.2(4) . . . . ?
O11 Ba1 O6 C13 -89.0(4) . . . . ?
O14 Ba1 O6 C13 -177.9(4) . . . . ?
O2 Ba1 O6 C13 -13.0(3) . . . . ?
O13 Ba1 O6 C13 -156.6(3) . . . . ?
O1 Ba1 O6 C13 34.4(4) . . . . ?
Cu4 Ba1 O6 C13 -145.3(4) . . . . ?
Cu3 Ba1 O6 C13 167.8(3) . . . . ?
Cu1 Ba1 O6 C13 24.4(3) . . . . ?
Cu2 Ba1 O6 C13 1.1(4) . . . . ?
O8 C15 O7 Cu2 9.1(5) . . . . ?
C16 C15 O7 Cu2 -169.5(2) . . . . ?
O2 Cu2 O7 C15 -1.4(4) . . . . ?
O1 Cu2 O7 C15 62.4(2) . . . . ?
N3 Cu2 O7 C15 -109.1(2) . . . . ?
O3 Cu2 O7 C15 156.2(2) . . . . ?
Cu1 Cu2 O7 C15 66.5(3) . . . . ?
Ba1 Cu2 O7 C15 5.3(2) . . . . ?
O7 C15 O8 Ba1 -29.5(6) . . . . ?
C16 C15 O8 Ba1 149.1(3) . . . . ?
O9 Ba1 O8 C15 -93.4(3) . . . . ?
O6 Ba1 O8 C15 -1.2(4) . . . . ?
O11 Ba1 O8 C15 109.5(3) . . . . ?
O14 Ba1 O8 C15 -158.0(3) . . . . ?
O2 Ba1 O8 C15 29.9(3) . . . . ?
O13 Ba1 O8 C15 176.8(3) . . . . ?
O1 Ba1 O8 C15 -15.7(3) . . . . ?
Cu4 Ba1 O8 C15 163.8(3) . . . . ?
Cu3 Ba1 O8 C15 -150.0(3) . . . . ?
Cu1 Ba1 O8 C15 -4.0(3) . . . . ?
Cu2 Ba1 O8 C15 22.5(3) . . . . ?
O10 C17 O9 Ba1 21.0(7) . . . . ?
C18 C17 O9 Ba1 -161.9(3) . . . . ?
O8 Ba1 O9 C17 -115.3(4) . . . . ?
O6 Ba1 O9 C17 90.2(4) . . . . ?
O11 Ba1 O9 C17 -17.0(5) . . . . ?
O14 Ba1 O9 C17 14.0(3) . . . . ?
O2 Ba1 O9 C17 153.5(3) . . . . ?
O13 Ba1 O9 C17 -33.9(4) . . . . ?
O1 Ba1 O9 C17 178.1(4) . . . . ?
Cu4 Ba1 O9 C17 -0.3(4) . . . . ?
Cu3 Ba1 O9 C17 -22.8(3) . . . . ?
Cu1 Ba1 O9 C17 145.0(4) . . . . ?
Cu2 Ba1 O9 C17 -169.5(3) . . . . ?
O9 C17 O10 Cu3 4.1(5) . . . . ?
C18 C17 O10 Cu3 -173.1(3) . . . . ?
O13 Cu3 O10 C17 -4.0(4) . . . . ?
O14 Cu3 O10 C17 -68.8(3) . . . . ?
N2 Cu3 O10 C17 102.2(3) . . . . ?
O15 Cu3 O10 C17 -164.9(2) . . . . ?
Cu4 Cu3 O10 C17 -75.6(3) . . . . ?
Ba1 Cu3 O10 C17 -15.1(2) . . . . ?
O12 C19 O11 Ba1 23.1(6) . . . . ?
C20 C19 O11 Ba1 -159.0(2) . . . . ?
O8 Ba1 O11 C19 95.8(3) . . . . ?
O9 Ba1 O11 C19 -2.0(4) . . . . ?
O6 Ba1 O11 C19 -108.1(3) . . . . ?
O14 Ba1 O11 C19 -30.8(3) . . . . ?
O2 Ba1 O11 C19 -174.0(3) . . . . ?
O13 Ba1 O11 C19 16.3(3) . . . . ?
O1 Ba1 O11 C19 160.2(3) . . . . ?
Cu4 Ba1 O11 C19 -21.7(3) . . . . ?
Cu3 Ba1 O11 C19 2.9(3) . . . . ?
Cu1 Ba1 O11 C19 -162.5(3) . . . . ?
Cu2 Ba1 O11 C19 152.6(3) . . . . ?
O11 C19 O12 Cu4 -0.7(5) . . . . ?
C20 C19 O12 Cu4 -178.6(2) . . . . ?
O14 Cu4 O12 C19 -3.5(3) . . . . ?
O13 Cu4 O12 C19 -67.2(2) . . . . ?
N1 Cu4 O12 C19 103.8(2) . . . . ?
O16 Cu4 O12 C19 -162.6(2) . . . . ?
Cu3 Cu4 O12 C19 -73.9(2) . . . . ?
Ba1 Cu4 O12 C19 -11.3(2) . . . . ?
C22 C21 O13 Cu3 -42.0(4) . . . . ?
C22 C21 O13 Cu4 -158.2(2) . . . . ?
C22 C21 O13 Ba1 85.5(3) . . . . ?
O14 Cu3 O13 C21 -160.3(2) . . . . ?
O10 Cu3 O13 C21 130.8(3) . . . . ?
N2 Cu3 O13 C21 26.4(2) . . . . ?
O15 Cu3 O13 C21 -68.2(2) . . . . ?
Cu4 Cu3 O13 C21 -127.0(3) . . . . ?
Ba1 Cu3 O13 C21 144.3(3) . . . . ?
O14 Cu3 O13 Cu4 -33.33(8) . . . . ?
O10 Cu3 O13 Cu4 -102.2(2) . . . . ?
N2 Cu3 O13 Cu4 153.33(10) . . . . ?
O15 Cu3 O13 Cu4 58.74(10) . . . . ?
Ba1 Cu3 O13 Cu4 -88.75(8) . . . . ?
O14 Cu3 O13 Ba1 55.42(7) . . . . ?
O10 Cu3 O13 Ba1 -13.4(2) . . . . ?
N2 Cu3 O13 Ba1 -117.92(9) . . . . ?
O15 Cu3 O13 Ba1 147.49(8) . . . . ?
Cu4 Cu3 O13 Ba1 88.75(8) . . . . ?
O14 Cu4 O13 C21 165.4(2) . . . . ?
O12 Cu4 O13 C21 -41.2(2) . . . . ?
O16 Cu4 O13 C21 60.5(2) . . . . ?
Cu3 Cu4 O13 C21 131.7(2) . . . . ?
Ba1 Cu4 O13 C21 -138.7(2) . . . . ?
O14 Cu4 O13 Cu3 33.67(8) . . . . ?
O12 Cu4 O13 Cu3 -172.96(9) . . . . ?
O16 Cu4 O13 Cu3 -71.20(10) . . . . ?
Ba1 Cu4 O13 Cu3 89.59(8) . . . . ?
O14 Cu4 O13 Ba1 -55.92(7) . . . . ?
O12 Cu4 O13 Ba1 97.44(7) . . . . ?
O16 Cu4 O13 Ba1 -160.79(8) . . . . ?
Cu3 Cu4 O13 Ba1 -89.59(8) . . . . ?
O8 Ba1 O13 C21 -32.0(2) . . . . ?
O9 Ba1 O13 C21 -122.4(2) . . . . ?
O6 Ba1 O13 C21 147.0(2) . . . . ?
O11 Ba1 O13 C21 64.6(2) . . . . ?
O14 Ba1 O13 C21 174.1(3) . . . . ?
O2 Ba1 O13 C21 46.4(3) . . . . ?
O1 Ba1 O13 C21 -53.1(3) . . . . ?
Cu4 Ba1 O13 C21 127.2(3) . . . . ?
Cu3 Ba1 O13 C21 -138.8(3) . . . . ?
Cu2 Ba1 O13 C21 -3.0(3) . . . . ?
O8 Ba1 O13 Cu3 106.81(8) . . . . ?
O9 Ba1 O13 Cu3 16.40(8) . . . . ?
O6 Ba1 O13 Cu3 -74.21(10) . . . . ?
O11 Ba1 O13 Cu3 -156.53(9) . . . . ?
O14 Ba1 O13 Cu3 -47.09(7) . . . . ?
O2 Ba1 O13 Cu3 -174.78(8) . . . . ?
O1 Ba1 O13 Cu3 85.70(12) . . . . ?
Cu4 Ba1 O13 Cu3 -94.00(9) . . . . ?
Cu2 Ba1 O13 Cu3 135.85(4) . . . . ?
O8 Ba1 O13 Cu4 -159.19(8) . . . . ?
O9 Ba1 O13 Cu4 110.41(8) . . . . ?
O6 Ba1 O13 Cu4 19.80(11) . . . . ?
O11 Ba1 O13 Cu4 -62.53(7) . . . . ?
O14 Ba1 O13 Cu4 46.91(7) . . . . ?
O2 Ba1 O13 Cu4 -80.77(12) . . . . ?
O1 Ba1 O13 Cu4 179.71(8) . . . . ?
Cu3 Ba1 O13 Cu4 94.00(9) . . . . ?
Cu2 Ba1 O13 Cu4 -130.14(5) . . . . ?
C27 C26 O14 Cu4 -41.7(4) . . . . ?
C27 C26 O14 Cu3 -156.9(2) . . . . ?
C27 C26 O14 Ba1 86.0(3) . . . . ?
O13 Cu4 O14 C26 -158.7(2) . . . . ?
O12 Cu4 O14 C26 133.6(2) . . . . ?
N1 Cu4 O14 C26 28.0(2) . . . . ?
O16 Cu4 O14 C26 -67.6(2) . . . . ?
Cu3 Cu4 O14 C26 -125.3(3) . . . . ?
Ba1 Cu4 O14 C26 143.2(3) . . . . ?
O13 Cu4 O14 Cu3 -33.44(8) . . . . ?
O12 Cu4 O14 Cu3 -101.11(18) . . . . ?
N1 Cu4 O14 Cu3 153.28(10) . . . . ?
O16 Cu4 O14 Cu3 57.66(10) . . . . ?
Ba1 Cu4 O14 Cu3 -91.55(8) . . . . ?
O13 Cu4 O14 Ba1 58.11(7) . . . . ?
O12 Cu4 O14 Ba1 -9.6(2) . . . . ?
N1 Cu4 O14 Ba1 -115.18(9) . . . . ?
O16 Cu4 O14 Ba1 149.21(8) . . . . ?
Cu3 Cu4 O14 Ba1 91.55(8) . . . . ?
O13 Cu3 O14 C26 164.8(2) . . . . ?
O10 Cu3 O14 C26 -41.9(2) . . . . ?
O15 Cu3 O14 C26 62.1(2) . . . . ?
Cu4 Cu3 O14 C26 131.0(2) . . . . ?
Ba1 Cu3 O14 C26 -137.6(2) . . . . ?
O13 Cu3 O14 Cu4 33.82(8) . . . . ?
O10 Cu3 O14 Cu4 -172.84(9) . . . . ?
O15 Cu3 O14 Cu4 -68.87(9) . . . . ?
Ba1 Cu3 O14 Cu4 91.40(8) . . . . ?
O13 Cu3 O14 Ba1 -57.58(7) . . . . ?
O10 Cu3 O14 Ba1 95.76(8) . . . . ?
O15 Cu3 O14 Ba1 -160.27(8) . . . . ?
Cu4 Cu3 O14 Ba1 -91.40(8) . . . . ?
O8 Ba1 O14 C26 140.7(2) . . . . ?
O9 Ba1 O14 C26 66.2(3) . . . . ?
O6 Ba1 O14 C26 -29.3(3) . . . . ?
O11 Ba1 O14 C26 -125.5(3) . . . . ?
O2 Ba1 O14 C26 -52.2(3) . . . . ?
O13 Ba1 O14 C26 173.5(3) . . . . ?
O1 Ba1 O14 C26 38.4(3) . . . . ?
Cu4 Ba1 O14 C26 -138.8(3) . . . . ?
Cu3 Ba1 O14 C26 126.8(3) . . . . ?
Cu1 Ba1 O14 C26 -6.2(3) . . . . ?
O8 Ba1 O14 Cu4 -80.47(10) . . . . ?
O9 Ba1 O14 Cu4 -154.95(10) . . . . ?
O6 Ba1 O14 Cu4 109.54(9) . . . . ?
O11 Ba1 O14 Cu4 13.35(8) . . . . ?
O2 Ba1 O14 Cu4 86.61(11) . . . . ?
O13 Ba1 O14 Cu4 -47.68(7) . . . . ?
O1 Ba1 O14 Cu4 177.24(7) . . . . ?
Cu3 Ba1 O14 Cu4 -94.40(9) . . . . ?
Cu1 Ba1 O14 Cu4 132.65(5) . . . . ?
O8 Ba1 O14 Cu3 13.93(11) . . . . ?
O9 Ba1 O14 Cu3 -60.55(8) . . . . ?
O6 Ba1 O14 Cu3 -156.06(9) . . . . ?
O11 Ba1 O14 Cu3 107.75(8) . . . . ?
O2 Ba1 O14 Cu3 -178.99(7) . . . . ?
O13 Ba1 O14 Cu3 46.71(7) . . . . ?
O1 Ba1 O14 Cu3 -88.37(11) . . . . ?
Cu4 Ba1 O14 Cu3 94.40(9) . . . . ?
Cu1 Ba1 O14 Cu3 -132.95(5) . . . . ?
O16 C31 O15 Cu3 -17.6(5) . . . . ?
C32 C31 O15 Cu3 160.5(3) . . . . ?
O13 Cu3 O15 C31 -14.6(3) . . . . ?
O14 Cu3 O15 C31 61.8(3) . . . . ?
O10 Cu3 O15 C31 156.1(3) . . . . ?
N2 Cu3 O15 C31 -112.8(3) . . . . ?
Cu4 Cu3 O15 C31 22.0(3) . . . . ?
Ba1 Cu3 O15 C31 34.3(3) . . . . ?
O15 C31 O16 Cu4 -5.1(6) . . . . ?
C32 C31 O16 Cu4 176.8(3) . . . . ?
O14 Cu4 O16 C31 -19.0(3) . . . . ?
O13 Cu4 O16 C31 57.3(3) . . . . ?
O12 Cu4 O16 C31 150.7(3) . . . . ?
N1 Cu4 O16 C31 -117.7(3) . . . . ?
Cu3 Cu4 O16 C31 16.8(3) . . . . ?
Ba1 Cu4 O16 C31 28.3(3) . . . . ?
C41 O20 C41 C40 15.6(11) 2_755 . . . ?
O20 C41 C40 C40 -39(3) . . . 2_755 ?
C45 O21 C42 C43 4(4) . . . . ?
O21 C42 C43 C44 -5(4) . . . . ?
C42 C43 C44 C45 5(4) . . . . ?
C42 O21 C45 C44 -1(5) . . . . ?
C43 C44 C45 O21 -2(4) . . . . ?
